data_1517814
loop_
_publ_author_name
'Kanoh, Naoki'
'Kawamata, Ayano'
'Itagaki, Tomohiro'
'Miyazaki, Yuta'
'Yahata, Kenzo'
'Kwon, Eunsang'
'Iwabuchi, Yoshiharu'

_publ_section_title
;
 A Concise and Unified Strategy for Synthesis of the C1-C18 Macrolactone
 Fragments of FD-891, FD-892 and Their Analogues: Formal Total Synthesis
 of FD-891.
;
_journal_issue 19
_journal_name_full 'Organic letters'
_journal_page_first 5216
_journal_page_last 5219
_journal_paper_doi 10.1021/ol502633j
_journal_volume 16
_journal_year 2014
_chemical_absolute_configuration ad
_chemical_formula_moiety 'C36 H40 Br2 O6'
_chemical_formula_sum 'C36 H40 Br2 O6'
_chemical_formula_weight 728.52
_space_group_IT_number 1
_symmetry_cell_setting triclinic
_symmetry_Int_Tables_number 1
_symmetry_space_group_name_Hall 'P 1'
_symmetry_space_group_name_H-M 'P 1'
_atom_sites_solution_hydrogens geom
_atom_sites_solution_primary direct
_atom_sites_solution_secondary difmap
_cell_angle_alpha 97.80(3)
_cell_angle_beta 97.00(2)
_cell_angle_gamma 107.58(4)
_cell_formula_units_Z 2
_cell_length_a 7.580(5)
_cell_length_b 12.228(7)
_cell_length_c 20.041(13)
_cell_measurement_reflns_used 4612
_cell_measurement_temperature 150
_cell_measurement_theta_max 27.50
_cell_measurement_theta_min 3.10
_cell_volume 1728.1(19)
_computing_cell_refinement 'CrystalClear-SM Expert 2.0 r15'
_computing_data_collection 'CrystalClear-SM Expert 2.0 r15 (Rigaku, 2011)'
_computing_data_reduction 'CrystalClear-SM Expert 2.0 r15'
_computing_molecular_graphics 'CrystalStructure 4.0'
_computing_publication_material 'CrystalStructure 4.0 (Rigaku, 2010)'
_computing_structure_refinement 'SHELXL97 (Sheldrick, 2008)'
_computing_structure_solution 'Il Milione (Burla, et al., 2007)'
_diffrn_ambient_temperature 150
_diffrn_detector_area_resol_mean 6.827
_diffrn_measured_fraction_theta_full 0.987
_diffrn_measured_fraction_theta_max 0.987
_diffrn_measurement_device_type 'Rigaku XtaLAB mini'
_diffrn_measurement_method \w
_diffrn_radiation_type 'Mo K\a'
_diffrn_radiation_wavelength 0.71075
_diffrn_reflns_av_R_equivalents 0.0303
_diffrn_reflns_limit_h_max 9
_diffrn_reflns_limit_h_min -9
_diffrn_reflns_limit_k_max 15
_diffrn_reflns_limit_k_min -15
_diffrn_reflns_limit_l_max 26
_diffrn_reflns_limit_l_min -26
_diffrn_reflns_number 18147
_diffrn_reflns_theta_full 27.63
_diffrn_reflns_theta_max 27.63
_diffrn_standards_number 0
_exptl_absorpt_coefficient_mu 2.395
_exptl_absorpt_correction_T_max 0.619
_exptl_absorpt_correction_T_min 0.502
_exptl_absorpt_correction_type multi-scan
_exptl_absorpt_process_details 'REQAB (Rigaku, 1998)'
_exptl_crystal_colour colorless
_exptl_crystal_density_diffrn 1.400
_exptl_crystal_density_method 'not measured'
_exptl_crystal_description prism
_exptl_crystal_F_000 748.00
_exptl_crystal_size_max 0.200
_exptl_crystal_size_mid 0.200
_exptl_crystal_size_min 0.200
_refine_diff_density_max 0.440
_refine_diff_density_min -0.730
_refine_ls_abs_structure_details 'Flack, H. D. (1983), Acta Cryst. A39, 876-881.  6826 Friedel Pairs'
_refine_ls_abs_structure_Flack 0.046(10)
_refine_ls_extinction_coef 0.0010(4)
_refine_ls_extinction_method SHELXL
_refine_ls_goodness_of_fit_ref 0.948
_refine_ls_hydrogen_treatment constr
_refine_ls_number_parameters 839
_refine_ls_number_reflns 14739
_refine_ls_number_restraints 3
_refine_ls_R_factor_gt 0.0518
_refine_ls_shift/su_max 0.000
_refine_ls_structure_factor_coef Fsqd
_refine_ls_weighting_details 'w = 1/[\s^2^(Fo^2^)+(0.0309P)^2^+0.0000P] where P=(Fo^2^+2Fc^2^)/3'
_refine_ls_weighting_scheme calc
_refine_ls_wR_factor_ref 0.1085
_reflns_number_gt 10554
_reflns_number_total 14739
_reflns_threshold_expression F^2^>2.0\s(F^2^)
_cod_data_source_file ol502633j_si_002.cif
_cod_data_source_block 02
_cod_depositor_comments 'Adding full bibliography for 1517814.cif.'
_cod_original_cell_volume 1728.2(19)
_cod_database_code 1517814

loop_
_symmetry_equiv_pos_site_id
_symmetry_equiv_pos_as_xyz
1 +X,+Y,+Z

loop_
_atom_site_label
_atom_site_type_symbol
_atom_site_fract_x
_atom_site_fract_y
_atom_site_fract_z
_atom_site_U_iso_or_equiv
_atom_site_adp_type
_atom_site_occupancy
_atom_site_symmetry_multiplicity
_atom_site_calc_flag
_atom_site_refinement_flags
Br1 Br 0.71607(11) 1.04923(7) -0.17197(4) 0.0601(3) Uani 1.0 1 d .
Br2 Br 0.70592(12) 0.37582(7) 0.93391(5) 0.0654(3) Uani 1.0 1 d .
Br3 Br 0.25592(13) 0.49797(8) 0.93887(5) 0.0726(4) Uani 1.0 1 d .
Br4 Br 0.11952(14) 0.89461(9) -0.18336(5) 0.0798(4) Uani 1.0 1 d .
O1 O -0.0053(6) 0.4220(3) 0.3701(2) 0.0243(9) Uani 1.0 1 d .
O2 O 0.2854(6) 1.0025(4) 0.3855(2) 0.0247(9) Uani 1.0 1 d .
O3 O -0.1247(7) 0.2259(4) 0.3538(3) 0.0343(11) Uani 1.0 1 d .
O4 O 0.1588(7) 1.0928(4) 0.1515(3) 0.0361(11) Uani 1.0 1 d .
O5 O 0.3781(7) 1.1983(4) 0.4030(3) 0.0367(11) Uani 1.0 1 d .
O6 O -0.0843(7) 0.3277(4) 0.6003(3) 0.0372(11) Uani 1.0 1 d .
O7 O 0.3938(7) 0.7393(4) 0.0690(3) 0.0385(12) Uani 1.0 1 d .
O8 O 0.5652(7) 0.6843(4) 0.6882(3) 0.0388(12) Uani 1.0 1 d .
O10 O -0.0849(9) 0.1542(4) 0.6234(3) 0.0560(16) Uani 1.0 1 d .
O75 O 0.3315(7) 1.2612(4) 0.1270(3) 0.0478(13) Uani 1.0 1 d .
O76 O 0.5133(12) 0.5125(5) 0.6198(3) 0.082(3) Uani 1.0 1 d .
O77 O 0.5583(9) 0.9080(5) 0.1387(3) 0.0690(19) Uani 1.0 1 d .
C2 C 0.3350(9) 0.9949(6) 0.3175(3) 0.0260(14) Uani 1.0 1 d .
C4 C 0.0927(8) 0.4297(5) 0.4388(3) 0.0244(13) Uani 1.0 1 d .
C5 C -0.0245(8) 0.4428(5) 0.1665(3) 0.0244(13) Uani 1.0 1 d .
C6 C -0.0416(9) 0.4154(5) 0.2350(4) 0.0243(13) Uani 1.0 1 d .
C7 C 0.3674(8) 0.9777(5) 0.5888(4) 0.0255(13) Uani 1.0 1 d .
C8 C 0.0705(10) 0.5528(6) 0.1644(4) 0.0319(16) Uani 1.0 1 d .
C10 C 0.1363(12) 0.4930(7) 0.7983(4) 0.050(2) Uani 1.0 1 d .
C11 C -0.0140(9) 0.4706(6) 0.4916(4) 0.0282(14) Uani 1.0 1 d .
C12 C 0.3643(9) 0.8688(6) 0.5897(4) 0.0290(15) Uani 1.0 1 d .
C13 C -0.2715(8) 0.2086(5) 0.2155(3) 0.0305(14) Uani 1.0 1 d .
C14 C 0.1563(9) 0.9548(5) 0.2636(3) 0.0268(13) Uani 1.0 1 d .
C15 C 0.3312(8) 1.1051(5) 0.4993(3) 0.0226(12) Uani 1.0 1 d .
C16 C 0.6673(10) 0.4383(7) 0.8545(4) 0.0382(17) Uani 1.0 1 d .
C17 C 0.4017(10) 0.8115(6) 0.6503(4) 0.0355(16) Uani 1.0 1 d .
C18 C 0.6582(10) 0.9859(6) -0.0930(4) 0.0363(16) Uani 1.0 1 d .
C19 C -0.0909(8) 0.3160(5) 0.3312(3) 0.0240(13) Uani 1.0 1 d .
C20 C -0.1344(8) 0.3196(5) 0.2572(3) 0.0221(12) Uani 1.0 1 d .
C21 C 0.3345(8) 1.1090(5) 0.4244(3) 0.0247(13) Uani 1.0 1 d .
C22 C 0.1614(10) 0.4271(7) 0.8469(4) 0.0426(19) Uani 1.0 1 d .
C23 C 0.2924(9) 0.5128(6) 0.4431(3) 0.0320(15) Uani 1.0 1 d .
C24 C 0.7077(10) 0.5563(7) 0.8600(4) 0.0421(18) Uani 1.0 1 d .
C25 C 0.6027(10) 0.5296(6) 0.7403(4) 0.0323(15) Uani 1.0 1 d .
C26 C 0.5602(10) 0.8679(6) -0.1016(4) 0.0412(18) Uani 1.0 1 d .
C27 C 0.3326(9) 1.2165(5) 0.5409(4) 0.0312(14) Uani 1.0 1 d .
C28 C 0.8047(9) 0.9521(6) 0.4785(4) 0.0380(17) Uani 1.0 1 d .
C29 C 0.3916(9) 0.4717(6) 0.3905(4) 0.0310(15) Uani 1.0 1 d .
C30 C 0.0709(9) 1.0530(6) 0.2581(4) 0.0306(14) Uani 1.0 1 d .
C31 C 0.4243(9) 0.5196(6) 0.3359(4) 0.0330(15) Uani 1.0 1 d .
C32 C 0.2589(12) 1.0901(8) -0.0765(4) 0.050(2) Uani 1.0 1 d .
C33 C 0.6639(10) 1.0119(6) 0.0264(4) 0.0388(17) Uani 1.0 1 d .
C34 C 0.5607(9) 0.8939(6) 0.0198(4) 0.0325(15) Uani 1.0 1 d .
C35 C 0.6001(11) 0.3641(6) 0.7934(4) 0.0442(19) Uani 1.0 1 d .
C36 C 0.0528(11) 0.2558(7) 0.7622(4) 0.0429(18) Uani 1.0 1 d .
C37 C 0.5202(10) 0.7341(6) 0.6289(4) 0.0345(16) Uani 1.0 1 d .
C38 C 0.6450(9) 0.9050(5) 0.4209(4) 0.0303(14) Uani 1.0 1 d .
C39 C 0.4494(9) 0.9113(6) 0.3135(4) 0.0306(14) Uani 1.0 1 d .
C40 C 0.6735(10) 0.6016(6) 0.8020(4) 0.0396(17) Uani 1.0 1 d .
C41 C 0.5060(10) 0.4727(6) 0.2780(4) 0.0377(17) Uani 1.0 1 d .
C42 C 0.5078(10) 0.8507(6) 0.0831(4) 0.0393(17) Uani 1.0 1 d .
C43 C 0.6928(10) 0.8004(6) 0.6055(4) 0.0384(17) Uani 1.0 1 d .
C44 C 0.1792(9) 1.1466(6) 0.2235(3) 0.0302(14) Uani 1.0 1 d .
C45 C 0.1609(11) 0.9751(7) -0.0930(4) 0.047(2) Uani 1.0 1 d .
C46 C 0.3336(10) 0.6881(6) 0.1278(4) 0.0370(17) Uani 1.0 1 d .
C47 C -0.1648(9) 0.2766(6) 0.5287(4) 0.0330(15) Uani 1.0 1 d .
C48 C 0.2094(9) 1.0924(6) 0.0394(4) 0.0334(15) Uani 1.0 1 d .
C49 C 0.1290(10) 0.6094(6) 0.1042(4) 0.0351(16) Uani 1.0 1 d .
C50 C -0.1970(9) 0.3735(6) 0.4953(4) 0.0328(15) Uani 1.0 1 d .
C51 C 0.2419(9) 1.1591(6) 0.1099(4) 0.0347(15) Uani 1.0 1 d .
C52 C -0.0541(9) 0.2576(6) 0.6419(4) 0.0345(15) Uani 1.0 1 d .
C53 C 0.5557(11) 0.5721(6) 0.6758(4) 0.0408(17) Uani 1.0 1 d .
C54 C 0.2183(11) 0.7389(7) 0.6677(4) 0.0454(19) Uani 1.0 1 d .
C55 C 0.1198(12) 0.3081(7) 0.8308(4) 0.046(2) Uani 1.0 1 d .
C56 C 0.6225(9) 0.9526(6) 0.3671(4) 0.0302(14) Uani 1.0 1 d .
C57 C 0.0225(9) 0.3187(6) 0.7129(3) 0.0316(15) Uani 1.0 1 d .
C58 C 0.1082(11) 0.9747(7) 0.0220(4) 0.0437(18) Uani 1.0 1 d .
C59 C 0.7114(11) 1.0574(6) -0.0310(4) 0.0422(18) Uani 1.0 1 d .
C60 C 0.5406(9) 0.6419(6) 0.2171(4) 0.0370(17) Uani 1.0 1 d .
C61 C 0.5668(12) 0.4101(6) 0.7353(4) 0.047(2) Uani 1.0 1 d .
C62 C -0.0984(11) 0.3486(6) 0.1041(4) 0.0425(18) Uani 1.0 1 d .
C63 C 0.0653(11) 0.4393(7) 0.7315(4) 0.0450(18) Uani 1.0 1 d .
C64 C 0.4609(10) 0.6245(6) 0.1522(5) 0.0387(17) Uani 1.0 1 d .
C65 C 0.0089(10) 0.8472(6) 0.2767(4) 0.0417(18) Uani 1.0 1 d .
C66 C 0.8698(10) 0.8608(7) 0.5116(5) 0.0454(19) Uani 1.0 1 d .
C67 C 0.7175(10) 0.7844(6) 0.5410(4) 0.0398(17) Uani 1.0 1 d .
C68 C 0.0010(11) 0.6758(7) 0.0811(4) 0.0478(19) Uani 1.0 1 d .
C69 C 0.0832(12) 0.9157(7) -0.0444(4) 0.053(2) Uani 1.0 1 d .
C70 C 0.5128(11) 0.8226(6) -0.0443(4) 0.0415(18) Uani 1.0 1 d .
C71 C 0.2871(11) 1.1503(7) -0.0107(4) 0.0436(19) Uani 1.0 1 d .
C72 C -0.0587(10) 0.5806(6) 0.4789(4) 0.0406(17) Uani 1.0 1 d .
C73 C 0.3969(12) 1.0658(6) 0.6523(4) 0.0436(19) Uani 1.0 1 d .
C74 C 0.6368(11) 0.5645(7) 0.2457(5) 0.048(2) Uani 1.0 1 d .
C78 C 0.3393(8) 1.0068(5) 0.5202(3) 0.0233(13) Uani 1.0 1 d .
H2 H 0.4153 1.0737 0.3121 0.0312 Uiso 1.0 1 calc R
H4A H 0.0986 0.3509 0.4446 0.0293 Uiso 1.0 1 calc R
H9 H 0.0219 0.4709 0.2631 0.0126 Uiso 1.0 1 calc R
H10 H 0.1680 0.5753 0.8109 0.0596 Uiso 1.0 1 calc R
H13A H -0.2031 0.1576 0.1980 0.0366 Uiso 1.0 1 calc R
H13B H -0.3441 0.2265 0.1771 0.0366 Uiso 1.0 1 calc R
H13C H -0.3569 0.1690 0.2442 0.0366 Uiso 1.0 1 calc R
H14 H 0.1919 0.9333 0.2184 0.0321 Uiso 1.0 1 calc R
H17 H 0.4745 0.8728 0.6907 0.0426 Uiso 1.0 1 calc R
H23A H 0.2864 0.5908 0.4373 0.0384 Uiso 1.0 1 calc R
H23B H 0.3651 0.5208 0.4890 0.0384 Uiso 1.0 1 calc R
H24 H 0.7585 0.6065 0.9031 0.0505 Uiso 1.0 1 calc R
H26 H 0.5265 0.8196 -0.1456 0.0495 Uiso 1.0 1 calc R
H27A H 0.4474 1.2480 0.5753 0.0374 Uiso 1.0 1 calc R
H27B H 0.2227 1.2016 0.5637 0.0374 Uiso 1.0 1 calc R
H27C H 0.3286 1.2731 0.5109 0.0374 Uiso 1.0 1 calc R
H28A H 0.7697 1.0017 0.5143 0.0456 Uiso 1.0 1 calc R
H28B H 0.9126 1.0029 0.4619 0.0456 Uiso 1.0 1 calc R
H30A H -0.0591 1.0188 0.2324 0.0367 Uiso 1.0 1 calc R
H30B H 0.0643 1.0890 0.3047 0.0367 Uiso 1.0 1 calc R
H32 H 0.3094 1.1302 -0.1108 0.0595 Uiso 1.0 1 calc R
H33 H 0.7014 1.0608 0.0702 0.0466 Uiso 1.0 1 calc R
H35 H 0.5765 0.2827 0.7906 0.0530 Uiso 1.0 1 calc R
H36 H 0.0275 0.1742 0.7493 0.0515 Uiso 1.0 1 calc R
H39A H 0.3703 0.8335 0.3192 0.0367 Uiso 1.0 1 calc R
H39B H 0.4859 0.9032 0.2678 0.0367 Uiso 1.0 1 calc R
H40 H 0.6996 0.6834 0.8053 0.0475 Uiso 1.0 1 calc R
H41A H 0.4012 0.4220 0.2419 0.0452 Uiso 1.0 1 calc R
H41B H 0.5766 0.4230 0.2951 0.0452 Uiso 1.0 1 calc R
H44A H 0.1283 1.2124 0.2268 0.0363 Uiso 1.0 1 calc R
H44B H 0.3133 1.1764 0.2451 0.0363 Uiso 1.0 1 calc R
H46A H 0.3387 0.7521 0.1656 0.0444 Uiso 1.0 1 calc R
H47A H -0.2848 0.2129 0.5252 0.0396 Uiso 1.0 1 calc R
H47B H -0.0772 0.2443 0.5064 0.0396 Uiso 1.0 1 calc R
H49 H 0.1237 0.5472 0.0653 0.0421 Uiso 1.0 1 calc R
H50A H -0.2758 0.4088 0.5211 0.0394 Uiso 1.0 1 calc R
H50B H -0.2677 0.3401 0.4484 0.0394 Uiso 1.0 1 calc R
H54A H 0.1489 0.6775 0.6284 0.0545 Uiso 1.0 1 calc R
H54B H 0.1427 0.7890 0.6790 0.0545 Uiso 1.0 1 calc R
H54C H 0.2448 0.7032 0.7071 0.0545 Uiso 1.0 1 calc R
H55 H 0.1359 0.2633 0.8648 0.0549 Uiso 1.0 1 calc R
H56A H 0.7229 1.0178 0.3617 0.0363 Uiso 1.0 1 calc R
H58 H 0.0556 0.9340 0.0558 0.0524 Uiso 1.0 1 calc R
H59 H 0.7803 1.1378 -0.0270 0.0506 Uiso 1.0 1 calc R
H61 H 0.5195 0.3598 0.6921 0.0564 Uiso 1.0 1 calc R
H62A H -0.0936 0.2743 0.1160 0.0510 Uiso 1.0 1 calc R
H62B H -0.0211 0.3686 0.0689 0.0510 Uiso 1.0 1 calc R
H62C H -0.2286 0.3415 0.0865 0.0510 Uiso 1.0 1 calc R
H63 H 0.0452 0.4842 0.6979 0.0539 Uiso 1.0 1 calc R
H65A H 0.0673 0.7879 0.2849 0.0501 Uiso 1.0 1 calc R
H65B H -0.0917 0.8160 0.2367 0.0501 Uiso 1.0 1 calc R
H65C H -0.0437 0.8688 0.3169 0.0501 Uiso 1.0 1 calc R
H66A H 0.9097 0.8122 0.4768 0.0545 Uiso 1.0 1 calc R
H66B H 0.9796 0.9014 0.5482 0.0545 Uiso 1.0 1 calc R
H67A H 0.6303 0.7183 0.5108 0.0477 Uiso 1.0 1 calc R
H68A H 0.0268 0.7475 0.1145 0.0573 Uiso 1.0 1 calc R
H68B H -0.1302 0.6273 0.0775 0.0573 Uiso 1.0 1 calc R
H68C H 0.0232 0.6956 0.0364 0.0573 Uiso 1.0 1 calc R
H69 H 0.0130 0.8350 -0.0563 0.0639 Uiso 1.0 1 calc R
H70 H 0.4466 0.7418 -0.0487 0.0498 Uiso 1.0 1 calc R
H71 H 0.3591 1.2307 0.0004 0.0523 Uiso 1.0 1 calc R
H72A H -0.1381 0.5648 0.4339 0.0487 Uiso 1.0 1 calc R
H72B H 0.0585 0.6437 0.4801 0.0487 Uiso 1.0 1 calc R
H72C H -0.1251 0.6039 0.5144 0.0487 Uiso 1.0 1 calc R
H73A H 0.2887 1.0939 0.6519 0.0524 Uiso 1.0 1 calc R
H73B H 0.5109 1.1316 0.6540 0.0524 Uiso 1.0 1 calc R
H73C H 0.4106 1.0297 0.6926 0.0524 Uiso 1.0 1 calc R
H74A H 0.7466 0.6126 0.2807 0.0570 Uiso 1.0 1 calc R
H74B H 0.6834 0.5248 0.2087 0.0570 Uiso 1.0 1 calc R
H78A H 0.3241 0.9442 0.4840 0.0280 Uiso 1.0 1 calc R
H79 H 0.1186 0.5982 0.2010 0.0259 Uiso 1.0 1 calc R
H80 H 0.3534 0.8177 0.5502 0.0238 Uiso 1.0 1 calc R
H82 H 0.4427 0.6720 0.5956 0.0282 Uiso 1.0 1 calc R
H83 H 0.7704 0.8606 0.6352 0.0249 Uiso 1.0 1 calc R
H86 H 0.5501 0.8329 0.4247 0.0276 Uiso 1.0 1 calc R
H88 H 0.5343 0.7117 0.2533 0.0369 Uiso 1.0 1 calc R
H89 H 0.4193 0.3974 0.4033 0.0624 Uiso 1.0 1 calc R
H90 H 0.3727 0.5931 0.3330 0.0509 Uiso 1.0 1 calc R
H91 H 0.0650 0.4889 0.5318 0.0264 Uiso 1.0 1 calc R
H93 H 0.4484 0.5576 0.1140 0.0652 Uiso 1.0 1 calc R

loop_
_atom_site_aniso_label
_atom_site_aniso_U_11
_atom_site_aniso_U_22
_atom_site_aniso_U_33
_atom_site_aniso_U_12
_atom_site_aniso_U_13
_atom_site_aniso_U_23
Br1 0.0735(7) 0.0601(6) 0.0420(5) 0.0077(5) 0.0120(4) 0.0234(5)
Br2 0.0825(7) 0.0643(6) 0.0469(6) 0.0165(5) -0.0022(5) 0.0302(5)
Br3 0.0916(8) 0.0637(6) 0.0350(5) -0.0102(5) 0.0140(5) -0.0046(5)
Br4 0.0952(8) 0.0989(8) 0.0391(6) 0.0316(7) 0.0078(5) -0.0047(6)
O1 0.032(3) 0.0178(19) 0.020(3) 0.0045(17) -0.0001(17) 0.0049(17)
O2 0.032(3) 0.0182(19) 0.023(3) 0.0061(17) 0.0074(17) 0.0047(17)
O3 0.051(3) 0.019(2) 0.028(3) 0.0052(19) 0.005(2) 0.0056(19)
O4 0.045(3) 0.035(3) 0.027(3) 0.008(2) 0.008(2) 0.009(2)
O5 0.057(3) 0.019(2) 0.032(3) 0.010(2) 0.006(3) 0.007(2)
O6 0.052(3) 0.031(3) 0.026(3) 0.010(2) 0.003(2) 0.009(2)
O7 0.055(4) 0.025(3) 0.028(3) -0.003(2) 0.016(3) 0.007(2)
O8 0.063(4) 0.024(3) 0.027(3) 0.015(2) -0.008(3) 0.007(2)
O10 0.105(5) 0.027(3) 0.029(3) 0.015(3) 0.004(3) 0.002(3)
O75 0.060(4) 0.035(3) 0.036(3) 0.000(3) -0.001(3) 0.007(3)
O76 0.181(7) 0.040(3) 0.030(4) 0.056(4) -0.012(4) 0.003(3)
O77 0.106(5) 0.040(3) 0.029(3) -0.021(3) 0.018(3) -0.002(3)
C2 0.034(4) 0.025(3) 0.023(4) 0.012(3) 0.010(3) 0.006(3)
C4 0.030(4) 0.024(3) 0.017(3) 0.007(3) -0.002(3) 0.006(3)
C5 0.028(4) 0.022(3) 0.021(4) 0.006(3) 0.005(3) 0.001(3)
C6 0.025(4) 0.017(3) 0.027(4) 0.005(3) 0.002(3) 0.001(3)
C7 0.026(4) 0.021(3) 0.026(4) 0.004(3) 0.000(3) 0.004(3)
C8 0.046(5) 0.022(4) 0.026(4) 0.006(3) 0.016(3) 0.003(3)
C10 0.071(6) 0.035(4) 0.034(5) 0.002(4) 0.011(4) 0.004(4)
C11 0.028(4) 0.028(4) 0.028(4) 0.011(3) -0.001(3) 0.005(3)
C12 0.038(4) 0.027(4) 0.018(4) 0.009(3) -0.005(3) 0.001(3)
C13 0.025(4) 0.029(4) 0.028(4) -0.002(3) -0.001(3) 0.004(3)
C14 0.037(4) 0.021(3) 0.019(3) 0.007(3) 0.002(3) 0.001(3)
C15 0.015(3) 0.021(3) 0.029(4) 0.004(2) 0.001(3) 0.004(3)
C16 0.045(5) 0.039(4) 0.030(4) 0.014(4) -0.003(3) 0.014(4)
C17 0.053(5) 0.025(4) 0.027(4) 0.016(3) -0.003(3) 0.002(3)
C18 0.035(4) 0.036(4) 0.037(4) 0.006(3) 0.005(3) 0.017(4)
C19 0.025(4) 0.020(3) 0.027(4) 0.006(3) 0.008(3) 0.005(3)
C20 0.025(3) 0.019(3) 0.023(3) 0.008(3) 0.005(3) 0.002(3)
C21 0.020(3) 0.022(3) 0.032(4) 0.007(3) 0.004(3) 0.004(3)
C22 0.045(5) 0.045(5) 0.024(4) -0.005(4) 0.009(3) 0.002(4)
C23 0.036(4) 0.032(4) 0.024(4) 0.004(3) 0.004(3) 0.007(3)
C24 0.047(5) 0.040(4) 0.030(4) 0.005(4) -0.005(3) 0.007(4)
C25 0.047(4) 0.031(4) 0.021(4) 0.018(3) -0.000(3) 0.006(3)
C26 0.052(5) 0.033(4) 0.026(4) -0.003(4) 0.014(3) -0.003(3)
C27 0.043(4) 0.023(3) 0.029(4) 0.015(3) 0.003(3) 0.002(3)
C28 0.032(4) 0.031(4) 0.051(5) 0.007(3) 0.004(3) 0.014(4)
C29 0.020(4) 0.026(3) 0.043(4) 0.002(3) 0.004(3) 0.007(3)
C30 0.028(4) 0.037(4) 0.027(4) 0.013(3) 0.003(3) 0.004(3)
C31 0.031(4) 0.026(4) 0.043(4) 0.009(3) 0.005(3) 0.014(3)
C32 0.059(6) 0.064(6) 0.029(5) 0.020(5) 0.010(4) 0.019(5)
C33 0.049(5) 0.028(4) 0.029(4) -0.002(3) 0.003(3) 0.003(3)
C34 0.041(4) 0.025(4) 0.025(4) -0.001(3) 0.010(3) 0.005(3)
C35 0.063(5) 0.024(4) 0.043(5) 0.013(4) 0.002(4) 0.010(4)
C36 0.061(5) 0.031(4) 0.033(5) 0.007(4) 0.010(4) 0.009(4)
C37 0.052(5) 0.026(4) 0.024(4) 0.016(3) -0.006(3) 0.003(3)
C38 0.027(4) 0.020(3) 0.044(4) 0.006(3) 0.007(3) 0.008(3)
C39 0.038(4) 0.032(4) 0.027(4) 0.018(3) 0.009(3) 0.007(3)
C40 0.056(5) 0.030(4) 0.030(4) 0.015(4) -0.004(4) 0.005(3)
C41 0.040(5) 0.033(4) 0.049(5) 0.014(3) 0.020(4) 0.019(4)
C42 0.053(5) 0.025(4) 0.031(4) -0.002(3) 0.013(4) 0.004(3)
C43 0.039(5) 0.029(4) 0.042(5) 0.007(3) -0.007(4) 0.010(4)
C44 0.033(4) 0.030(4) 0.029(4) 0.014(3) 0.003(3) 0.006(3)
C45 0.052(5) 0.056(5) 0.034(5) 0.023(4) 0.002(4) 0.008(4)
C46 0.057(5) 0.027(4) 0.027(4) 0.005(3) 0.022(3) 0.010(3)
C47 0.033(4) 0.035(4) 0.029(4) 0.010(3) 0.003(3) 0.005(3)
C48 0.035(4) 0.038(4) 0.032(4) 0.018(3) 0.003(3) 0.014(3)
C49 0.048(5) 0.026(4) 0.024(4) 0.002(3) 0.008(3) 0.001(3)
C50 0.029(4) 0.041(4) 0.033(4) 0.015(3) 0.008(3) 0.006(3)
C51 0.030(4) 0.040(4) 0.040(4) 0.015(3) 0.006(3) 0.018(4)
C52 0.034(4) 0.035(4) 0.032(4) 0.004(3) 0.012(3) 0.010(3)
C53 0.065(5) 0.029(4) 0.028(4) 0.019(4) -0.000(4) 0.002(3)
C54 0.067(6) 0.041(4) 0.032(4) 0.021(4) 0.009(4) 0.010(4)
C55 0.065(6) 0.039(4) 0.029(5) 0.007(4) 0.009(4) 0.011(4)
C56 0.030(4) 0.025(3) 0.036(4) 0.009(3) 0.008(3) 0.009(3)
C57 0.038(4) 0.031(4) 0.022(4) 0.003(3) 0.009(3) 0.008(3)
C58 0.052(5) 0.046(5) 0.035(4) 0.014(4) 0.010(4) 0.014(4)
C59 0.055(5) 0.031(4) 0.029(4) -0.002(4) 0.008(4) 0.006(4)
C60 0.030(4) 0.035(4) 0.051(5) 0.009(3) 0.021(4) 0.016(4)
C61 0.076(6) 0.025(4) 0.036(5) 0.018(4) -0.007(4) 0.001(4)
C62 0.056(5) 0.033(4) 0.026(4) -0.000(4) -0.002(3) 0.006(4)
C63 0.066(6) 0.038(4) 0.028(4) 0.012(4) 0.010(4) 0.009(4)
C64 0.045(5) 0.029(4) 0.048(5) 0.012(3) 0.023(4) 0.015(4)
C65 0.044(5) 0.029(4) 0.045(5) 0.004(3) 0.004(4) 0.002(4)
C66 0.034(5) 0.043(5) 0.059(6) 0.013(4) -0.001(4) 0.019(4)
C67 0.034(4) 0.032(4) 0.058(5) 0.015(3) 0.000(4) 0.019(4)
C68 0.060(6) 0.042(5) 0.040(5) 0.012(4) 0.007(4) 0.015(4)
C69 0.068(6) 0.043(5) 0.046(5) 0.017(4) 0.005(4) 0.004(4)
C70 0.058(5) 0.025(4) 0.034(4) 0.001(3) 0.012(4) 0.006(3)
C71 0.048(5) 0.039(4) 0.038(5) 0.007(4) 0.006(4) 0.006(4)
C72 0.049(5) 0.034(4) 0.043(5) 0.020(4) 0.008(4) 0.006(4)
C73 0.078(6) 0.037(4) 0.022(4) 0.030(4) 0.004(4) 0.005(4)
C74 0.036(5) 0.041(4) 0.074(6) 0.015(4) 0.026(4) 0.021(4)
C78 0.027(4) 0.020(3) 0.021(4) 0.007(3) 0.002(3) 0.002(3)

loop_
_atom_type_symbol
_atom_type_description
_atom_type_scat_dispersion_real
_atom_type_scat_dispersion_imag
_atom_type_scat_source
C C 0.0033 0.0016
;
International Tables for Crystallography
(1992, Vol. C, Tables 4.2.6.8 and 6.1.1.4)
;
H H 0.0000 0.0000
;
International Tables for Crystallography
(1992, Vol. C, Table 6.1.1.4)
;
Br Br -0.2901 2.4595
;
International Tables for Crystallography
(1992, Vol. C, Tables 4.2.6.8 and 6.1.1.4)
;
O O 0.0106 0.0060
;
International Tables for Crystallography
(1992, Vol. C, Tables 4.2.6.8 and 6.1.1.4)
;

loop_
_geom_angle_atom_site_label_1
_geom_angle_atom_site_label_2
_geom_angle_atom_site_label_3
_geom_angle
_geom_angle_publ_flag
C4 O1 C19 118.6(5) yes
C2 O2 C21 117.5(5) yes
C44 O4 C51 118.0(5) yes
C47 O6 C52 118.0(5) yes
C42 O7 C46 116.0(5) yes
C37 O8 C53 116.3(5) yes
O2 C2 C14 109.6(5) yes
O2 C2 C39 106.3(6) yes
C14 C2 C39 113.5(5) yes
O1 C4 C11 109.5(6) yes
O1 C4 C23 106.0(5) yes
C11 C4 C23 113.8(5) yes
C6 C5 C8 115.8(6) yes
C6 C5 C62 120.8(6) yes
C8 C5 C62 123.2(7) yes
C5 C6 C20 133.1(5) yes
C12 C7 C73 123.3(7) yes
C12 C7 C78 115.1(6) yes
C73 C7 C78 121.7(6) yes
C5 C8 C49 130.2(6) yes
C22 C10 C63 119.7(7) yes
C4 C11 C50 111.8(5) yes
C4 C11 C72 112.6(6) yes
C50 C11 C72 109.8(6) yes
C7 C12 C17 129.3(6) yes
C2 C14 C30 111.6(5) yes
C2 C14 C65 112.5(6) yes
C30 C14 C65 109.8(6) yes
C21 C15 C27 114.2(6) yes
C21 C15 C78 116.9(6) yes
C27 C15 C78 128.8(6) yes
Br2 C16 C24 119.2(5) yes
Br2 C16 C35 118.7(6) yes
C24 C16 C35 122.2(8) yes
C12 C17 C37 106.5(6) yes
C12 C17 C54 110.5(6) yes
C37 C17 C54 110.8(6) yes
Br1 C18 C26 118.0(6) yes
Br1 C18 C59 119.2(6) yes
C26 C18 C59 122.8(7) yes
O1 C19 O3 123.3(6) yes
O1 C19 C20 113.3(5) yes
O3 C19 C20 123.4(5) yes
C6 C20 C13 127.7(6) yes
C6 C20 C19 118.0(5) yes
C13 C20 C19 114.1(5) yes
O2 C21 O5 124.4(6) yes
O2 C21 C15 112.8(5) yes
O5 C21 C15 122.8(5) yes
Br3 C22 C10 120.6(6) yes
Br3 C22 C55 117.3(6) yes
C10 C22 C55 122.1(7) yes
C4 C23 C29 112.6(5) yes
C16 C24 C40 119.1(6) yes
C40 C25 C53 123.2(7) yes
C40 C25 C61 119.9(7) yes
C53 C25 C61 116.9(6) yes
C18 C26 C70 117.9(6) yes
C38 C28 C66 115.9(6) yes
C23 C29 C31 123.7(7) yes
C14 C30 C44 113.8(6) yes
C29 C31 C41 125.0(7) yes
C45 C32 C71 121.1(8) yes
C34 C33 C59 119.9(6) yes
C33 C34 C42 117.4(6) yes
C33 C34 C70 119.4(7) yes
C42 C34 C70 123.2(6) yes
C16 C35 C61 118.5(7) yes
C55 C36 C57 122.0(7) yes
O8 C37 C17 106.6(6) yes
O8 C37 C43 111.4(6) yes
C17 C37 C43 112.3(6) yes
C28 C38 C56 125.4(6) yes
C2 C39 C56 112.2(5) yes
C24 C40 C25 120.3(7) yes
C31 C41 C74 115.6(6) yes
O7 C42 O77 124.2(7) yes
O7 C42 C34 111.6(6) yes
O77 C42 C34 124.1(6) yes
C37 C43 C67 123.0(6) yes
O4 C44 C30 106.6(5) yes
Br4 C45 C32 120.7(7) yes
Br4 C45 C69 118.9(6) yes
C32 C45 C69 120.4(8) yes
O7 C46 C49 106.4(5) yes
O7 C46 C64 110.1(7) yes
C49 C46 C64 113.2(6) yes
O6 C47 C50 106.4(5) yes
C51 C48 C58 122.5(7) yes
C51 C48 C71 118.6(6) yes
C58 C48 C71 118.9(7) yes
C8 C49 C46 106.1(6) yes
C8 C49 C68 111.5(7) yes
C46 C49 C68 112.6(6) yes
C11 C50 C47 113.8(6) yes
O4 C51 O75 124.3(7) yes
O4 C51 C48 111.6(6) yes
O75 C51 C48 124.2(7) yes
O6 C52 O10 123.4(6) yes
O6 C52 C57 113.0(6) yes
O10 C52 C57 123.5(7) yes
O8 C53 O76 124.1(8) yes
O8 C53 C25 111.9(6) yes
O76 C53 C25 124.1(7) yes
C22 C55 C36 117.2(8) yes
C38 C56 C39 124.4(6) yes
C36 C57 C52 119.3(6) yes
C36 C57 C63 119.0(6) yes
C52 C57 C63 121.7(7) yes
C48 C58 C69 120.4(7) yes
C18 C59 C33 119.2(7) yes
C64 C60 C74 123.9(8) yes
C25 C61 C35 120.0(7) yes
C10 C63 C57 120.0(8) yes
C46 C64 C60 122.7(8) yes
C28 C66 C67 111.6(7) yes
C43 C67 C66 125.8(6) yes
C45 C69 C58 119.5(7) yes
C26 C70 C34 120.8(6) yes
C32 C71 C48 119.7(7) yes
C41 C74 C60 112.1(7) yes
C7 C78 C15 132.2(6) yes
O2 C2 H2 109.102 no
C14 C2 H2 109.103 no
C39 C2 H2 109.100 no
O1 C4 H4A 109.131 no
C11 C4 H4A 109.144 no
C23 C4 H4A 109.135 no
C5 C6 H9 109.171 no
C20 C6 H9 117.668 no
C5 C8 H79 118.088 no
C49 C8 H79 111.282 no
C22 C10 H10 120.165 no
C63 C10 H10 120.184 no
C4 C11 H91 105.089 no
C50 C11 H91 109.675 no
C72 C11 H91 107.630 no
C7 C12 H80 121.632 no
C17 C12 H80 108.551 no
C20 C13 H13A 109.477 no
C20 C13 H13B 109.472 no
C20 C13 H13C 109.476 no
H13A C13 H13B 109.460 no
H13A C13 H13C 109.469 no
H13B C13 H13C 109.474 no
C2 C14 H14 107.564 no
C30 C14 H14 107.565 no
C65 C14 H14 107.566 no
C12 C17 H17 109.658 no
C37 C17 H17 109.669 no
C54 C17 H17 109.668 no
C4 C23 H23A 109.069 no
C4 C23 H23B 109.067 no
C29 C23 H23A 109.065 no
C29 C23 H23B 109.071 no
H23A C23 H23B 107.825 no
C16 C24 H24 120.458 no
C40 C24 H24 120.474 no
C18 C26 H26 121.050 no
C70 C26 H26 121.050 no
C15 C27 H27A 109.469 no
C15 C27 H27B 109.466 no
C15 C27 H27C 109.466 no
H27A C27 H27B 109.468 no
H27A C27 H27C 109.478 no
H27B C27 H27C 109.481 no
C38 C28 H28A 108.304 no
C38 C28 H28B 108.298 no
C66 C28 H28A 108.303 no
C66 C28 H28B 108.300 no
H28A C28 H28B 107.408 no
C23 C29 H89 107.630 no
C31 C29 H89 128.511 no
C14 C30 H30A 108.787 no
C14 C30 H30B 108.779 no
C44 C30 H30A 108.794 no
C44 C30 H30B 108.798 no
H30A C30 H30B 107.677 no
C29 C31 H90 113.852 no
C41 C31 H90 120.812 no
C45 C32 H32 119.436 no
C71 C32 H32 119.435 no
C34 C33 H33 120.074 no
C59 C33 H33 120.074 no
C16 C35 H35 120.731 no
C61 C35 H35 120.731 no
C55 C36 H36 119.000 no
C57 C36 H36 119.017 no
O8 C37 H82 106.407 no
C17 C37 H82 107.311 no
C43 C37 H82 112.503 no
C28 C38 H86 115.609 no
C56 C38 H86 119.032 no
C2 C39 H39A 109.167 no
C2 C39 H39B 109.165 no
C56 C39 H39A 109.162 no
C56 C39 H39B 109.162 no
H39A C39 H39B 107.875 no
C24 C40 H40 119.839 no
C25 C40 H40 119.837 no
C31 C41 H41A 108.375 no
C31 C41 H41B 108.364 no
C74 C41 H41A 108.371 no
C74 C41 H41B 108.369 no
H41A C41 H41B 107.446 no
C37 C43 H83 115.914 no
C67 C43 H83 120.166 no
O4 C44 H44A 110.391 no
O4 C44 H44B 110.399 no
C30 C44 H44A 110.396 no
C30 C44 H44B 110.403 no
H44A C44 H44B 108.607 no
O7 C46 H46A 108.992 no
C49 C46 H46A 108.979 no
C64 C46 H46A 108.982 no
O6 C47 H47A 110.446 no
O6 C47 H47B 110.445 no
C50 C47 H47A 110.455 no
C50 C47 H47B 110.456 no
H47A C47 H47B 108.644 no
C8 C49 H49 108.863 no
C46 C49 H49 108.854 no
C68 C49 H49 108.857 no
C11 C50 H50A 108.790 no
C11 C50 H50B 108.786 no
C47 C50 H50A 108.795 no
C47 C50 H50B 108.786 no
H50A C50 H50B 107.668 no
C17 C54 H54A 109.470 no
C17 C54 H54B 109.469 no
C17 C54 H54C 109.472 no
H54A C54 H54B 109.472 no
H54A C54 H54C 109.472 no
H54B C54 H54C 109.473 no
C22 C55 H55 121.383 no
C36 C55 H55 121.384 no
C38 C56 H56A 117.796 no
C39 C56 H56A 117.788 no
C48 C58 H58 119.794 no
C69 C58 H58 119.802 no
C18 C59 H59 120.398 no
C33 C59 H59 120.422 no
C64 C60 H88 121.190 no
C74 C60 H88 114.839 no
C25 C61 H61 119.988 no
C35 C61 H61 119.986 no
C5 C62 H62A 109.469 no
C5 C62 H62B 109.471 no
C5 C62 H62C 109.477 no
H62A C62 H62B 109.468 no
H62A C62 H62C 109.469 no
H62B C62 H62C 109.474 no
C10 C63 H63 119.995 no
C57 C63 H63 120.009 no
C46 C64 H93 107.593 no
C60 C64 H93 128.344 no
C14 C65 H65A 109.472 no
C14 C65 H65B 109.466 no
C14 C65 H65C 109.470 no
H65A C65 H65B 109.469 no
H65A C65 H65C 109.482 no
H65B C65 H65C 109.469 no
C28 C66 H66A 109.315 no
C28 C66 H66B 109.304 no
C67 C66 H66A 109.310 no
C67 C66 H66B 109.297 no
H66A C66 H66B 107.959 no
C43 C67 H67A 117.120 no
C66 C67 H67A 117.106 no
C49 C68 H68A 109.468 no
C49 C68 H68B 109.476 no
C49 C68 H68C 109.478 no
H68A C68 H68B 109.462 no
H68A C68 H68C 109.472 no
H68B C68 H68C 109.471 no
C45 C69 H69 120.246 no
C58 C69 H69 120.248 no
C26 C70 H70 119.604 no
C34 C70 H70 119.583 no
C32 C71 H71 120.179 no
C48 C71 H71 120.168 no
C11 C72 H72A 109.474 no
C11 C72 H72B 109.474 no
C11 C72 H72C 109.471 no
H72A C72 H72B 109.472 no
H72A C72 H72C 109.469 no
H72B C72 H72C 109.468 no
C7 C73 H73A 109.461 no
C7 C73 H73B 109.467 no
C7 C73 H73C 109.467 no
H73A C73 H73B 109.473 no
H73A C73 H73C 109.477 no
H73B C73 H73C 109.482 no
C41 C74 H74A 109.189 no
C41 C74 H74B 109.189 no
C60 C74 H74A 109.184 no
C60 C74 H74B 109.183 no
H74A C74 H74B 107.895 no
C7 C78 H78A 113.919 no
C15 C78 H78A 113.923 no

loop_
_geom_bond_atom_site_label_1
_geom_bond_atom_site_label_2
_geom_bond_distance
_geom_bond_publ_flag
Br1 C18 1.896(8) yes
Br2 C16 1.886(8) yes
Br3 C22 1.878(7) yes
Br4 C45 1.881(8) yes
O1 C4 1.459(8) yes
O1 C19 1.343(6) yes
O2 C2 1.456(8) yes
O2 C21 1.344(7) yes
O3 C19 1.217(8) yes
O4 C44 1.471(8) yes
O4 C51 1.323(9) yes
O5 C21 1.196(8) yes
O6 C47 1.461(8) yes
O6 C52 1.323(9) yes
O7 C42 1.345(7) yes
O7 C46 1.466(9) yes
O8 C37 1.456(9) yes
O8 C53 1.339(9) yes
O10 C52 1.210(9) yes
O75 C51 1.204(8) yes
O76 C53 1.201(9) yes
O77 C42 1.184(9) yes
C2 C14 1.530(8) yes
C2 C39 1.527(11) yes
C4 C11 1.528(10) yes
C4 C23 1.531(8) yes
C5 C6 1.468(10) yes
C5 C8 1.330(9) yes
C5 C62 1.501(9) yes
C6 C20 1.336(9) yes
C7 C12 1.328(10) yes
C7 C73 1.498(9) yes
C7 C78 1.473(10) yes
C8 C49 1.518(11) yes
C10 C22 1.377(12) yes
C10 C63 1.373(10) yes
C11 C50 1.547(9) yes
C11 C72 1.529(11) yes
C12 C17 1.521(11) yes
C13 C20 1.500(7) yes
C14 C30 1.537(11) yes
C14 C65 1.525(9) yes
C15 C21 1.510(9) yes
C15 C27 1.494(9) yes
C15 C78 1.342(9) yes
C16 C24 1.367(11) yes
C16 C35 1.359(10) yes
C17 C37 1.544(12) yes
C17 C54 1.517(11) yes
C18 C26 1.385(9) yes
C18 C59 1.358(10) yes
C19 C20 1.488(9) yes
C22 C55 1.376(11) yes
C23 C29 1.485(10) yes
C24 C40 1.383(11) yes
C25 C40 1.360(9) yes
C25 C53 1.499(11) yes
C25 C61 1.391(10) yes
C26 C70 1.382(11) yes
C28 C38 1.479(9) yes
C28 C66 1.544(12) yes
C29 C31 1.324(11) yes
C30 C44 1.500(9) yes
C31 C41 1.506(11) yes
C32 C45 1.350(11) yes
C32 C71 1.377(11) yes
C33 C34 1.398(9) yes
C33 C59 1.384(11) yes
C34 C42 1.492(10) yes
C34 C70 1.390(9) yes
C35 C61 1.389(12) yes
C36 C55 1.397(10) yes
C36 C57 1.369(11) yes
C37 C43 1.484(11) yes
C38 C56 1.311(10) yes
C39 C56 1.496(9) yes
C41 C74 1.532(11) yes
C43 C67 1.325(12) yes
C45 C69 1.376(12) yes
C46 C49 1.534(9) yes
C46 C64 1.489(12) yes
C47 C50 1.504(11) yes
C48 C51 1.484(10) yes
C48 C58 1.383(9) yes
C48 C71 1.393(11) yes
C49 C68 1.511(12) yes
C52 C57 1.473(9) yes
C57 C63 1.398(10) yes
C58 C69 1.387(11) yes
C60 C64 1.327(11) yes
C60 C74 1.489(12) yes
C66 C67 1.489(11) yes
C2 H2 1.000 no
C4 H4A 1.000 no
C6 H9 0.802 no
C8 H79 0.825 no
C10 H10 0.950 no
C11 H91 0.900 no
C12 H80 0.917 no
C13 H13A 0.980 no
C13 H13B 0.980 no
C13 H13C 0.980 no
C14 H14 1.000 no
C17 H17 1.000 no
C23 H23A 0.990 no
C23 H23B 0.990 no
C24 H24 0.950 no
C26 H26 0.950 no
C27 H27A 0.980 no
C27 H27B 0.980 no
C27 H27C 0.980 no
C28 H28A 0.990 no
C28 H28B 0.990 no
C29 H89 1.049 no
C30 H30A 0.990 no
C30 H30B 0.990 no
C31 H90 1.090 no
C32 H32 0.950 no
C33 H33 0.950 no
C35 H35 0.950 no
C36 H36 0.950 no
C37 H82 0.929 no
C38 H86 0.974 no
C39 H39A 0.990 no
C39 H39B 0.990 no
C40 H40 0.950 no
C41 H41A 0.990 no
C41 H41B 0.990 no
C43 H83 0.881 no
C44 H44A 0.990 no
C44 H44B 0.990 no
C46 H46A 1.000 no
C47 H47A 0.990 no
C47 H47B 0.990 no
C49 H49 1.000 no
C50 H50A 0.990 no
C50 H50B 0.990 no
C54 H54A 0.980 no
C54 H54B 0.980 no
C54 H54C 0.980 no
C55 H55 0.950 no
C56 H56A 0.950 no
C58 H58 0.950 no
C59 H59 0.950 no
C60 H88 1.059 no
C61 H61 0.950 no
C62 H62A 0.980 no
C62 H62B 0.980 no
C62 H62C 0.980 no
C63 H63 0.950 no
C64 H93 1.014 no
C65 H65A 0.980 no
C65 H65B 0.980 no
C65 H65C 0.980 no
C66 H66A 0.990 no
C66 H66B 0.990 no
C67 H67A 0.950 no
C68 H68A 0.980 no
C68 H68B 0.980 no
C68 H68C 0.980 no
C69 H69 0.950 no
C70 H70 0.950 no
C71 H71 0.950 no
C72 H72A 0.980 no
C72 H72B 0.980 no
C72 H72C 0.980 no
C73 H73A 0.980 no
C73 H73B 0.980 no
C73 H73C 0.980 no
C74 H74A 0.990 no
C74 H74B 0.990 no
C78 H78A 0.950 no

loop_
_geom_contact_atom_site_label_1
_geom_contact_atom_site_label_2
_geom_contact_distance
_geom_contact_publ_flag
_geom_contact_site_symmetry_2
O1 C6 2.677(8) no .
O1 C29 2.849(8) no .
O1 C31 3.305(8) no .
O1 C50 3.087(9) no .
O1 C72 2.866(9) no .
O2 C30 3.094(8) no .
O2 C38 3.327(9) no .
O2 C56 2.853(9) no .
O2 C65 2.848(7) no .
O2 C78 2.672(8) no .
O3 C4 2.740(7) no .
O3 C6 3.524(9) no .
O3 C11 3.599(8) no .
O3 C13 2.813(8) no .
O3 C47 3.542(9) no .
O3 C50 3.345(9) no .
O4 C14 2.986(8) no .
O4 C58 2.714(9) no .
O5 C2 2.729(8) no .
O5 C27 2.813(9) no .
O5 C30 3.386(7) no .
O5 C78 3.513(8) no .
O6 C11 2.973(9) no .
O6 C36 3.589(10) no .
O6 C63 2.726(8) no .
O7 C60 3.524(10) no .
O7 C68 2.891(10) no .
O7 C70 2.753(9) no .
O8 C40 2.752(10) no .
O8 C54 2.898(11) no .
O8 C67 3.535(10) no .
O10 C36 2.817(9) no .
O10 C47 2.691(10) no .
O75 C44 2.709(9) no .
O75 C71 2.837(9) no .
O76 C37 2.675(10) no .
O76 C43 3.436(10) no .
O76 C61 2.819(11) no .
O77 C33 2.815(10) no .
O77 C46 2.676(8) no .
O77 C64 3.375(10) no .
C2 C38 3.468(10) no .
C2 C44 3.180(10) no .
C4 C31 3.463(10) no .
C4 C47 3.183(10) no .
C5 C13 3.263(9) no .
C5 C68 3.486(11) no .
C7 C27 3.269(10) no .
C7 C54 3.464(10) no .
C8 C60 3.380(10) no .
C8 C64 2.873(11) no .
C10 C36 2.748(11) no .
C11 C19 3.388(9) no .
C12 C43 2.852(12) no .
C12 C67 3.349(12) no .
C13 C62 3.169(10) no .
C14 C21 3.394(8) no .
C15 C73 3.172(10) no .
C16 C25 2.734(11) no .
C17 C53 3.538(12) no .
C17 C67 3.493(12) no .
C17 C73 3.116(11) no .
C18 C34 2.742(11) no .
C19 C23 3.461(8) no .
C19 C29 3.540(8) no .
C19 C50 3.511(10) no .
C20 C62 3.172(10) no .
C21 C30 3.536(9) no .
C21 C39 3.439(10) no .
C21 C56 3.504(11) no .
C22 C57 2.753(9) no .
C23 C72 3.150(11) no .
C24 C61 2.751(10) no .
C26 C33 2.784(9) no .
C27 C73 3.165(11) no .
C28 C43 3.390(12) no .
C31 C60 3.060(11) no .
C32 C58 2.743(12) no .
C35 C40 2.763(11) no .
C38 C67 3.065(11) no .
C39 C65 3.158(10) no .
C41 C64 3.372(12) no .
C42 C49 3.556(10) no .
C42 C64 3.203(11) no .
C43 C53 3.246(11) no .
C45 C48 2.765(11) no .
C49 C60 3.507(10) no .
C49 C62 3.133(9) no .
C55 C63 2.787(12) no .
C59 C70 2.769(10) no .
C69 C71 2.759(10) no .
Br1 C36 3.531(8) no 1_664
Br3 O7 3.462(5) no 1_556
Br4 C54 3.599(9) no 1_554
O3 C30 3.440(9) no 1_545
O3 C56 3.377(8) no 1_445
O5 C29 3.358(9) no 1_565
O5 C50 3.419(7) no 1_665
O7 Br3 3.462(5) no 1_554
O10 C28 3.385(9) no 1_445
O75 C13 3.577(9) no 1_665
O75 C41 3.526(8) no 1_565
O76 C27 3.521(8) no 1_545
O77 C13 3.558(8) no 1_665
C6 C74 3.468(12) no 1_455
C13 O75 3.577(9) no 1_445
C13 O77 3.558(8) no 1_445
C27 O76 3.521(8) no 1_565
C28 O10 3.385(9) no 1_665
C29 O5 3.358(9) no 1_545
C30 O3 3.440(9) no 1_565
C32 C59 3.594(13) no .
C33 C58 3.542(12) no 1_655
C36 Br1 3.531(8) no 1_446
C41 O75 3.526(8) no 1_545
C50 O5 3.419(7) no 1_445
C54 Br4 3.599(9) no 1_556
C56 O3 3.377(8) no 1_665
C58 C33 3.542(12) no 1_455
C58 C59 3.543(13) no 1_455
C59 C32 3.594(13) no .
C59 C58 3.543(13) no 1_655
C66 C78 3.437(9) no 1_655
C67 C72 3.587(12) no 1_655
C72 C67 3.587(12) no 1_455
C74 C6 3.468(12) no 1_655
C78 C66 3.437(9) no 1_455
Br1 H26 2.8945 no .
Br1 H59 2.8868 no .
Br2 H24 2.8899 no .
Br2 H35 2.8736 no .
Br3 H10 2.9214 no .
Br3 H55 2.8640 no .
Br4 H32 2.8868 no .
Br4 H69 2.8840 no .
O1 H9 2.3203 no .
O1 H23A 2.5929 no .
O1 H23B 3.2491 no .
O1 H50B 2.7208 no .
O1 H72A 2.5425 no .
O1 H72B 3.1250 no .
O1 H89 3.3180 no .
O1 H90 3.2353 no .
O1 H91 3.1689 no .
O2 H14 3.2753 no .
O2 H30B 2.7258 no .
O2 H39A 2.5916 no .
O2 H39B 3.2489 no .
O2 H56A 3.3597 no .
O2 H65A 2.9687 no .
O2 H65C 2.6227 no .
O2 H78A 2.2044 no .
O2 H86 3.3926 no .
O3 H4A 2.3324 no .
O3 H13A 3.0561 no .
O3 H13C 2.5127 no .
O3 H47B 3.0035 no .
O3 H50B 2.7223 no .
O4 H14 2.5665 no .
O4 H30A 2.5156 no .
O4 H30B 3.2397 no .
O4 H58 2.4007 no .
O5 H2 2.3134 no .
O5 H27A 3.3699 no .
O5 H27B 3.5606 no .
O5 H27C 2.3491 no .
O5 H30B 2.7481 no .
O5 H44B 3.1041 no .
O6 H4A 3.5768 no .
O6 H50A 2.5181 no .
O6 H50B 3.2315 no .
O6 H63 2.4154 no .
O6 H91 2.6104 no .
O7 H49 2.5935 no .
O7 H68A 3.0566 no .
O7 H68C 2.6748 no .
O7 H70 2.4432 no .
O7 H93 2.6316 no .
O8 H17 2.5926 no .
O8 H40 2.4453 no .
O8 H54A 3.2079 no .
O8 H54C 2.5754 no .
O8 H83 2.6815 no .
O10 H36 2.5165 no .
O10 H47A 2.6451 no .
O10 H47B 2.7226 no .
O75 H44A 2.6930 no .
O75 H44B 2.7135 no .
O75 H71 2.5568 no .
O76 H61 2.5203 no .
O76 H67A 3.5378 no .
O76 H82 2.2708 no .
O77 H33 2.5271 no .
O77 H46A 2.2971 no .
O77 H88 3.5219 no .
C2 H30A 3.3661 no .
C2 H30B 2.6412 no .
C2 H44B 2.8440 no .
C2 H56A 2.8827 no .
C2 H65A 2.6604 no .
C2 H65B 3.3693 no .
C2 H65C 2.8161 no .
C2 H78A 3.4833 no .
C4 H47B 2.8513 no .
C4 H50A 3.3763 no .
C4 H50B 2.6609 no .
C4 H72A 2.7471 no .
C4 H72B 2.7340 no .
C4 H72C 3.3792 no .
C4 H89 2.7809 no .
C4 H90 3.5614 no .
C5 H13A 3.5148 no .
C5 H13B 3.0518 no .
C5 H41A 3.4887 no .
C5 H49 2.7190 no .
C5 H68B 3.2781 no .
C6 H13A 2.9663 no .
C6 H13B 2.7133 no .
C6 H13C 3.2759 no .
C6 H41A 3.3175 no .
C6 H62A 2.6565 no .
C6 H62B 3.3307 no .
C6 H62C 3.0242 no .
C6 H79 2.4311 no .
C6 H90 3.4138 no .
C7 H17 2.7217 no .
C7 H27A 3.2308 no .
C7 H27B 3.3180 no .
C7 H28A 3.5078 no .
C7 H54B 3.3156 no .
C8 H9 2.3545 no .
C8 H46A 2.6550 no .
C8 H62A 3.2147 no .
C8 H62B 2.6045 no .
C8 H62C 2.9596 no .
C8 H68A 2.7965 no .
C8 H68B 2.6076 no .
C8 H68C 3.3354 no .
C8 H88 3.5659 no .
C8 H93 3.1389 no .
C10 H55 3.2685 no .
C11 H23A 2.7473 no .
C11 H23B 2.7601 no .
C11 H47A 3.4065 no .
C11 H47B 2.7268 no .
C12 H54A 2.6891 no .
C12 H54B 2.6812 no .
C12 H54C 3.3404 no .
C12 H67A 3.4895 no .
C12 H73A 3.1077 no .
C12 H73B 3.0980 no .
C12 H73C 2.5596 no .
C12 H78A 2.4434 no .
C12 H82 2.6602 no .
C12 H83 3.1377 no .
C13 H9 3.2389 no .
C13 H62A 2.6227 no .
C13 H62C 3.2336 no .
C14 H39A 2.7455 no .
C14 H39B 2.7501 no .
C14 H44A 3.3917 no .
C14 H44B 2.7065 no .
C15 H73A 3.1322 no .
C15 H73B 3.1637 no .
C16 H40 3.2292 no .
C16 H61 3.2220 no .
C17 H73C 2.6658 no .
C17 H83 2.7392 no .
C18 H33 3.2235 no .
C18 H70 3.2322 no .
C19 H4A 2.4462 no .
C19 H9 2.4870 no .
C19 H13A 2.9399 no .
C19 H13B 3.2844 no .
C19 H13C 2.5377 no .
C19 H50B 2.8674 no .
C19 H72A 3.5718 no .
C20 H62A 2.8810 no .
C20 H62C 3.4714 no .
C21 H2 2.4206 no .
C21 H27A 3.1391 no .
C21 H27B 3.1766 no .
C21 H27C 2.4816 no .
C21 H30B 2.8905 no .
C21 H78A 2.4651 no .
C22 H36 3.2257 no .
C22 H63 3.2364 no .
C23 H72A 3.4962 no .
C23 H72B 2.8230 no .
C23 H90 2.6001 no .
C23 H91 2.6076 no .
C24 H35 3.2421 no .
C25 H24 3.2376 no .
C25 H35 3.2700 no .
C26 H59 3.2611 no .
C27 H73A 2.8461 no .
C27 H73B 2.9642 no .
C27 H78A 3.3490 no .
C28 H56A 2.6387 no .
C28 H67A 2.9609 no .
C28 H83 3.4877 no .
C29 H4A 2.7083 no .
C29 H9 3.5498 no .
C29 H41A 2.9717 no .
C29 H41B 2.6121 no .
C30 H2 2.6244 no .
C30 H65A 3.3510 no .
C30 H65B 2.7352 no .
C30 H65C 2.6468 no .
C31 H9 3.0610 no .
C31 H23A 2.5621 no .
C31 H23B 3.1533 no .
C31 H74A 2.7943 no .
C31 H74B 3.3981 no .
C31 H88 3.0266 no .
C32 H69 3.2222 no .
C33 H70 3.2635 no .
C34 H26 3.2720 no .
C34 H59 3.2688 no .
C35 H24 3.2390 no .
C36 H63 3.2426 no .
C37 H54A 2.6858 no .
C37 H54B 3.3644 no .
C37 H54C 2.7267 no .
C37 H67A 2.6062 no .
C37 H80 2.4216 no .
C38 H39A 2.5768 no .
C38 H39B 3.1523 no .
C38 H66A 2.7819 no .
C38 H66B 3.3855 no .
C38 H67A 3.0784 no .
C38 H78A 3.0052 no .
C39 H14 2.6589 no .
C39 H65A 2.7775 no .
C39 H86 2.6598 no .
C40 H61 3.2367 no .
C41 H88 2.9789 no .
C41 H89 2.8717 no .
C41 H93 3.5961 no .
C42 H33 2.6100 no .
C42 H46A 2.4407 no .
C42 H68C 3.5263 no .
C42 H70 2.7094 no .
C43 H17 2.7575 no .
C43 H28A 3.2176 no .
C43 H66A 3.2202 no .
C43 H66B 2.6339 no .
C43 H80 2.7540 no .
C44 H2 2.7877 no .
C44 H14 2.6268 no .
C45 H58 3.2446 no .
C45 H71 3.2285 no .
C46 H68A 2.6322 no .
C46 H68B 3.3593 no .
C46 H68C 2.8325 no .
C46 H79 2.4407 no .
C46 H88 2.7070 no .
C47 H4A 2.7916 no .
C47 H91 2.6414 no .
C48 H32 3.2514 no .
C48 H69 3.2617 no .
C49 H62B 2.7715 no .
C49 H62C 3.5064 no .
C49 H93 2.6731 no .
C50 H4A 2.6429 no .
C50 H72A 2.7330 no .
C50 H72B 3.3638 no .
C50 H72C 2.6668 no .
C51 H44A 2.6592 no .
C51 H44B 2.6650 no .
C51 H58 2.6861 no .
C51 H71 2.6267 no .
C52 H36 2.5901 no .
C52 H47A 2.6275 no .
C52 H47B 2.6801 no .
C52 H63 2.6817 no .
C53 H40 2.6891 no .
C53 H54C 3.2995 no .
C53 H61 2.5965 no .
C53 H82 2.3752 no .
C54 H73C 3.3508 no .
C54 H80 2.8518 no .
C54 H82 2.6019 no .
C55 H10 3.2608 no .
C56 H2 2.7013 no .
C56 H28A 2.9358 no .
C56 H28B 2.5837 no .
C56 H78A 3.4397 no .
C57 H10 3.2596 no .
C57 H55 3.2766 no .
C58 H71 3.2524 no .
C59 H26 3.2613 no .
C60 H41A 2.7144 no .
C60 H41B 3.3402 no .
C60 H46A 2.5416 no .
C60 H79 3.0484 no .
C60 H90 2.8294 no .
C61 H40 3.2403 no .
C62 H9 3.2251 no .
C62 H13A 3.1741 no .
C62 H13B 2.7233 no .
C62 H49 2.7736 no .
C62 H68B 3.5931 no .
C62 H79 3.2208 no .
C63 H36 3.2405 no .
C64 H41A 3.2088 no .
C64 H49 2.7324 no .
C64 H74A 3.2055 no .
C64 H74B 2.6007 no .
C64 H79 2.8280 no .
C65 H2 3.3826 no .
C65 H30A 2.5490 no .
C65 H30B 2.8235 no .
C65 H39A 2.8297 no .
C65 H39B 3.5029 no .
C66 H83 2.6760 no .
C66 H86 2.7080 no .
C67 H28A 2.7030 no .
C67 H28B 3.3420 no .
C67 H80 2.9323 no .
C67 H82 2.5808 no .
C67 H86 2.7386 no .
C68 H46A 2.7132 no .
C68 H79 2.8419 no .
C69 H32 3.2211 no .
C70 H33 3.2653 no .
C71 H58 3.2518 no .
C72 H4A 3.3890 no .
C72 H23A 2.8135 no .
C72 H23B 3.4922 no .
C72 H50A 2.5647 no .
C72 H50B 2.8282 no .
C73 H17 2.7802 no .
C73 H27A 2.8381 no .
C73 H27B 3.0346 no .
C73 H54B 3.5011 no .
C73 H78A 3.4032 no .
C73 H80 3.3234 no .
C74 H90 2.8810 no .
C74 H93 2.8217 no .
C78 H27A 2.8320 no .
C78 H27B 2.8482 no .
C78 H27C 3.3112 no .
C78 H28A 3.2974 no .
C78 H73A 2.8241 no .
C78 H73B 2.8367 no .
C78 H73C 3.3890 no .
C78 H80 2.4956 no .
C78 H86 3.5259 no .
H2 H14 2.4367 no .
H2 H30A 3.5751 no .
H2 H30B 2.7105 no .
H2 H39A 2.8785 no .
H2 H39B 2.3892 no .
H2 H44A 3.5554 no .
H2 H44B 2.1836 no .
H2 H56A 2.7337 no .
H4A H23A 2.8810 no .
H4A H23B 2.3909 no .
H4A H47A 3.5813 no .
H4A H47B 2.1904 no .
H4A H50A 3.5900 no .
H4A H50B 2.7505 no .
H4A H89 2.5890 no .
H4A H91 2.3518 no .
H9 H13B 3.4679 no .
H9 H41A 3.1733 no .
H9 H62A 3.3779 no .
H9 H79 2.1370 no .
H9 H90 2.7177 no .
H10 H63 2.3254 no .
H13A H62A 2.3843 no .
H13A H62C 3.4073 no .
H13B H62A 2.3524 no .
H13B H62C 2.5239 no .
H13C H62A 3.5829 no .
H14 H30A 2.4575 no .
H14 H30B 2.8591 no .
H14 H39A 2.8989 no .
H14 H39B 2.4783 no .
H14 H44A 3.5722 no .
H14 H44B 2.7863 no .
H14 H58 3.2975 no .
H14 H65A 2.4025 no .
H14 H65B 2.2996 no .
H14 H65C 2.8529 no .
H17 H54A 2.8690 no .
H17 H54B 2.3795 no .
H17 H54C 2.3626 no .
H17 H73A 3.5353 no .
H17 H73B 3.2843 no .
H17 H73C 2.1125 no .
H17 H80 2.7758 no .
H17 H82 2.8249 no .
H17 H83 2.6566 no .
H23A H72A 3.1277 no .
H23A H72B 2.2417 no .
H23A H89 2.8698 no .
H23A H90 2.2664 no .
H23A H91 2.8476 no .
H23B H72B 3.1260 no .
H23B H89 2.2885 no .
H23B H90 3.3659 no .
H23B H91 2.4680 no .
H24 H40 2.3375 no .
H26 H70 2.3413 no .
H27A H73A 2.6883 no .
H27A H73B 2.3631 no .
H27B H73A 2.4345 no .
H27B H73B 3.0605 no .
H28A H56A 3.0743 no .
H28A H66A 2.8760 no .
H28A H66B 2.3748 no .
H28A H67A 3.2917 no .
H28A H78A 3.1963 no .
H28A H80 3.4985 no .
H28A H83 3.1609 no .
H28A H86 2.5386 no .
H28B H56A 2.3850 no .
H28B H66A 2.3848 no .
H28B H66B 2.3532 no .
H28B H86 2.8390 no .
H30A H44A 2.3908 no .
H30A H44B 2.8551 no .
H30A H65A 3.4919 no .
H30A H65B 2.4309 no .
H30A H65C 2.6764 no .
H30B H44A 2.3082 no .
H30B H44B 2.4089 no .
H30B H65B 3.2225 no .
H30B H65C 2.6223 no .
H32 H71 2.3217 no .
H33 H59 2.3414 no .
H35 H61 2.3494 no .
H36 H55 2.3527 no .
H39A H56A 2.8696 no .
H39A H65A 2.1894 no .
H39A H65C 3.2904 no .
H39A H78A 3.4964 no .
H39A H86 2.3744 no .
H39B H56A 2.3818 no .
H39B H65A 3.1412 no .
H39B H86 3.3878 no .
H41A H74A 2.8663 no .
H41A H74B 2.3553 no .
H41A H79 3.5691 no .
H41A H88 3.3435 no .
H41A H89 3.2798 no .
H41A H90 2.6625 no .
H41A H93 3.2354 no .
H41B H74A 2.3634 no .
H41B H74B 2.3498 no .
H41B H89 2.6097 no .
H41B H90 3.0155 no .
H46A H49 2.8879 no .
H46A H68A 2.4401 no .
H46A H68B 3.5414 no .
H46A H68C 3.1469 no .
H46A H79 2.3627 no .
H46A H88 2.3612 no .
H46A H93 2.8554 no .
H47A H50A 2.3880 no .
H47A H50B 2.3199 no .
H47A H91 3.5810 no .
H47B H50A 2.8597 no .
H47B H50B 2.4063 no .
H47B H91 2.8057 no .
H49 H62A 3.5895 no .
H49 H62B 2.1432 no .
H49 H62C 3.1857 no .
H49 H68A 2.8495 no .
H49 H68B 2.4314 no .
H49 H68C 2.2849 no .
H49 H79 2.7145 no .
H49 H93 2.4933 no .
H50A H72A 2.8161 no .
H50A H72B 3.4792 no .
H50A H72C 2.3446 no .
H50A H91 2.4414 no .
H50B H72A 2.6937 no .
H50B H72C 3.1170 no .
H50B H91 2.8001 no .
H54A H80 2.7415 no .
H54A H82 2.4151 no .
H54B H73C 2.9824 no .
H54B H80 3.2004 no .
H54B H82 3.4998 no .
H54C H82 2.8845 no .
H56A H86 2.7945 no .
H58 H69 2.3379 no .
H62B H68B 3.4912 no .
H62B H79 3.3941 no .
H62B H93 3.5360 no .
H62C H68B 3.3815 no .
H63 H91 3.3594 no .
H66A H67A 2.3163 no .
H66A H83 3.4975 no .
H66A H86 2.8948 no .
H66B H67A 2.8397 no .
H66B H83 2.4966 no .
H67A H80 2.8619 no .
H67A H82 2.3651 no .
H67A H83 2.7257 no .
H67A H86 2.4952 no .
H68A H79 2.8560 no .
H68B H79 3.0526 no .
H72A H91 2.7747 no .
H72B H91 2.2886 no .
H72C H91 2.3271 no .
H73C H80 3.4720 no .
H74A H88 2.3454 no .
H74A H90 3.0942 no .
H74B H88 2.9238 no .
H74B H93 2.5985 no .
H78A H80 2.2119 no .
H78A H86 2.7680 no .
H79 H88 3.0188 no .
H79 H90 3.0948 no .
H79 H93 3.3347 no .
H80 H82 2.3401 no .
H80 H83 3.2572 no .
H80 H86 3.0752 no .
H82 H83 2.7709 no .
H88 H90 2.4865 no .
H88 H93 3.0265 no .
H89 H90 3.0244 no .
Br1 H17 3.2177 no 1_554
Br1 H35 3.4702 no 1_564
Br1 H36 3.1277 no 1_664
Br1 H55 3.3753 no 1_664
Br1 H73C 3.2786 no 1_554
Br2 H32 3.4666 no 1_546
Br2 H59 3.3028 no 1_546
Br2 H62B 3.2278 no 1_656
Br2 H62C 3.1438 no 1_656
Br2 H71 3.2421 no 1_546
Br3 H49 2.8909 no 1_556
Br3 H70 2.8542 no 1_556
Br3 H93 3.5195 no 1_556
Br4 H26 3.5011 no .
Br4 H40 3.3990 no 1_454
Br4 H54B 2.9325 no 1_554
Br4 H54C 3.4138 no 1_554
O1 H41B 3.3425 no 1_455
O2 H28B 3.3757 no 1_455
O3 H2 3.3567 no 1_445
O3 H30A 3.4595 no 1_545
O3 H30B 2.6781 no 1_545
O3 H44A 3.3844 no 1_545
O3 H56A 2.4926 no 1_445
O4 H13A 3.2800 no 1_565
O4 H13B 3.5660 no 1_665
O4 H33 3.5287 no 1_455
O4 H62A 3.4286 no 1_565
O5 H4A 3.3255 no 1_565
O5 H47A 3.2617 no 1_665
O5 H50A 3.4438 no 1_665
O5 H50B 2.6837 no 1_665
O5 H89 2.3582 no 1_565
O6 H27A 3.3382 no 1_445
O6 H27B 3.2571 no 1_545
O8 H26 3.5996 no 1_556
O10 H27B 2.6939 no 1_545
O10 H28A 2.5573 no 1_445
O10 H28B 3.4977 no 1_445
O10 H66B 3.4485 no 1_445
O10 H73A 3.1419 no 1_545
O10 H73B 3.1354 no 1_445
O10 H83 3.4743 no 1_445
O75 H13B 2.7162 no 1_665
O75 H41A 2.7014 no 1_565
O75 H62A 3.2571 no 1_565
O75 H62B 3.4642 no 1_565
O75 H62C 3.4111 no 1_665
O75 H74B 3.5349 no 1_565
O75 H93 3.5164 no 1_565
O76 H23B 2.7520 no .
O76 H27A 3.1046 no 1_545
O76 H27C 3.2158 no 1_545
O76 H50A 3.0641 no 1_655
O76 H91 3.5430 no .
O77 H13A 3.0256 no 1_665
O77 H13C 3.4155 no 1_665
O77 H14 3.4384 no .
O77 H30A 3.0629 no 1_655
O77 H39B 2.7134 no .
C2 H13C 3.2899 no 1_665
C4 H27C 3.3381 no 1_545
C5 H74B 2.8618 no 1_455
C6 H41B 3.2894 no 1_455
C6 H44A 3.1172 no 1_545
C6 H74A 3.3659 no 1_455
C6 H74B 2.8327 no 1_455
C7 H66B 2.7803 no 1_455
C8 H65A 3.5018 no .
C8 H74B 3.1023 no 1_455
C10 H54C 3.3153 no .
C11 H54A 3.2939 no .
C12 H66B 3.0916 no 1_455
C12 H72B 3.3215 no .
C13 H2 3.4242 no 1_445
C13 H30A 3.2300 no 1_545
C13 H33 3.1605 no 1_445
C13 H41B 3.4470 no 1_455
C13 H44A 2.9969 no 1_545
C13 H44B 3.1913 no 1_445
C14 H68A 3.4695 no .
C15 H28B 2.9933 no 1_455
C15 H47A 2.7581 no 1_665
C15 H66B 3.4002 no 1_455
C19 H30B 3.3313 no 1_545
C19 H41B 3.2237 no 1_455
C19 H44A 3.1842 no 1_545
C20 H41B 2.9656 no 1_455
C20 H44A 2.7764 no 1_545
C20 H74B 3.4032 no 1_455
C21 H28B 3.2894 no 1_455
C21 H47A 3.1127 no 1_665
C21 H50B 3.3815 no 1_665
C21 H89 3.4832 no 1_565
C23 H27C 3.4630 no 1_545
C23 H67A 3.0099 no .
C23 H82 3.2604 no .
C24 H69 3.5383 no 1_656
C26 H40 3.2354 no 1_554
C26 H69 3.5975 no 1_655
C27 H4A 3.3694 no 1_565
C27 H28B 3.4765 no 1_455
C27 H47A 2.9670 no 1_665
C27 H47B 3.2279 no 1_565
C27 H50A 3.2888 no 1_665
C27 H61 3.2054 no 1_565
C28 H47A 3.4881 no 1_665
C28 H47B 3.3591 no 1_665
C29 H50B 3.5911 no 1_655
C29 H67A 3.4420 no .
C29 H72A 3.3596 no 1_655
C30 H13A 2.9681 no 1_565
C30 H56A 3.5149 no 1_455
C31 H72A 3.4897 no 1_655
C32 H55 2.8880 no 1_564
C33 H13A 3.5248 no 1_665
C33 H58 3.3913 no 1_655
C33 H62A 3.3120 no 1_665
C35 H73B 3.5456 no 1_545
C37 H23B 3.3770 no .
C38 H65C 3.4196 no 1_655
C39 H13C 3.5925 no 1_665
C39 H46A 3.1820 no .
C39 H88 2.8586 no .
C40 H26 3.2821 no 1_556
C41 H44A 3.5031 no 1_545
C41 H44B 3.4076 no 1_545
C43 H54B 3.5974 no 1_655
C43 H72C 3.5267 no 1_655
C44 H13A 2.9273 no 1_565
C44 H13C 3.4120 no 1_665
C44 H41A 3.2250 no 1_565
C46 H39B 3.3901 no .
C47 H27A 3.1253 no 1_445
C47 H27B 3.3552 no 1_545
C47 H28A 3.2120 no 1_445
C48 H59 3.5907 no 1_455
C50 H27A 3.3772 no 1_445
C50 H27C 3.4995 no 1_445
C50 H89 3.3612 no 1_455
C51 H13B 3.0736 no 1_665
C51 H62A 3.2652 no 1_565
C52 H27B 2.9510 no 1_545
C52 H28A 3.5481 no 1_445
C52 H73B 3.2451 no 1_445
C54 H63 3.1665 no .
C54 H91 3.5977 no .
C55 H32 3.2150 no 1_546
C56 H65C 3.2209 no 1_655
C56 H88 3.3082 no .
C58 H68A 3.4894 no .
C58 H68C 3.3366 no .
C59 H62A 3.5135 no 1_665
C60 H39A 3.5363 no .
C60 H39B 3.3815 no .
C60 H65B 2.8938 no 1_655
C61 H27A 3.3937 no 1_545
C61 H73B 3.4470 no 1_545
C62 H33 3.3210 no 1_445
C62 H59 3.2453 no 1_445
C63 H54C 3.2319 no .
C64 H65B 3.5472 no 1_655
C64 H68B 3.5950 no 1_655
C65 H68A 3.3470 no .
C65 H74A 2.9746 no 1_455
C65 H79 3.5844 no .
C65 H88 3.4181 no 1_455
C66 H72B 3.3990 no 1_655
C66 H72C 3.1611 no 1_655
C66 H78A 3.4206 no 1_655
C67 H23A 3.5969 no .
C67 H23B 3.4378 no .
C67 H72C 2.8291 no 1_655
C68 H58 3.1777 no .
C68 H69 3.5771 no .
C69 H68C 3.2717 no .
C71 H55 3.2618 no 1_564
C72 H54A 3.1023 no .
C72 H66A 2.9183 no 1_455
C72 H67A 3.3581 no 1_455
C72 H80 3.5389 no .
C73 H35 3.3865 no 1_565
C73 H61 3.3832 no 1_565
C73 H66B 3.4371 no 1_455
C74 H9 3.4399 no 1_655
C74 H65A 3.4837 no 1_655
C74 H65B 3.1844 no 1_655
C78 H28B 3.2864 no 1_455
C78 H47A 3.1628 no 1_665
C78 H66A 3.3305 no 1_455
C78 H66B 2.8034 no 1_455
H2 O3 3.3567 no 1_665
H2 C13 3.4242 no 1_665
H2 H13C 2.4455 no 1_665
H4A O5 3.3255 no 1_545
H4A C27 3.3694 no 1_545
H4A H27B 3.4038 no 1_545
H4A H27C 2.5476 no 1_545
H9 C74 3.4399 no 1_455
H9 H41B 3.4033 no 1_455
H9 H44A 3.4976 no 1_545
H9 H74A 3.1107 no 1_455
H9 H74B 2.9568 no 1_455
H10 H26 3.2992 no 1_556
H10 H54C 2.7835 no .
H10 H70 3.3043 no 1_556
H13A O4 3.2800 no 1_545
H13A O77 3.0256 no 1_445
H13A C30 2.9681 no 1_545
H13A C33 3.5248 no 1_445
H13A C44 2.9273 no 1_545
H13A H30A 2.4087 no 1_545
H13A H30B 3.1361 no 1_545
H13A H33 2.5872 no 1_445
H13A H44A 2.3699 no 1_545
H13B O4 3.5660 no 1_445
H13B O75 2.7162 no 1_445
H13B C51 3.0736 no 1_445
H13B H33 2.8701 no 1_445
H13B H41B 3.3771 no 1_455
H13B H44B 3.0185 no 1_445
H13B H74B 3.5535 no 1_455
H13C O77 3.4155 no 1_445
H13C C2 3.2899 no 1_445
H13C C39 3.5925 no 1_445
H13C C44 3.4120 no 1_445
H13C H2 2.4455 no 1_445
H13C H30A 3.3238 no 1_545
H13C H39B 3.2285 no 1_445
H13C H41B 3.3394 no 1_455
H13C H44B 2.5309 no 1_445
H13C H56A 3.2932 no 1_445
H14 O77 3.4384 no .
H14 H46A 2.9001 no .
H14 H68A 2.7245 no .
H17 Br1 3.2177 no 1_556
H17 H26 3.4295 no 1_556
H23A C67 3.5969 no .
H23A H67A 2.7171 no .
H23A H80 3.2013 no .
H23A H82 3.1582 no .
H23A H86 3.0943 no .
H23B O76 2.7520 no .
H23B C37 3.3770 no .
H23B C67 3.4378 no .
H23B H27C 3.0548 no 1_545
H23B H50A 3.4298 no 1_655
H23B H67A 2.5751 no .
H23B H82 2.5086 no .
H24 H68B 3.4503 no 1_656
H24 H68C 2.9896 no 1_656
H24 H69 2.8169 no 1_656
H24 H70 3.4265 no 1_556
H26 Br4 3.5011 no .
H26 O8 3.5996 no 1_554
H26 C40 3.2821 no 1_554
H26 H10 3.2992 no 1_554
H26 H17 3.4295 no 1_554
H26 H40 2.5803 no 1_554
H26 H54C 3.2846 no 1_554
H27A O6 3.3382 no 1_665
H27A O76 3.1046 no 1_565
H27A C47 3.1253 no 1_665
H27A C50 3.3772 no 1_665
H27A C61 3.3937 no 1_565
H27A H47A 2.4922 no 1_665
H27A H50A 2.8436 no 1_665
H27A H61 2.4533 no 1_565
H27B O6 3.2571 no 1_565
H27B O10 2.6939 no 1_565
H27B C47 3.3552 no 1_565
H27B C52 2.9510 no 1_565
H27B H4A 3.4038 no 1_565
H27B H28A 3.4920 no 1_455
H27B H28B 3.1024 no 1_455
H27B H47B 2.6463 no 1_565
H27B H61 3.1671 no 1_565
H27B H66B 3.5262 no 1_455
H27C O76 3.2158 no 1_565
H27C C4 3.3381 no 1_565
H27C C23 3.4630 no 1_565
H27C C50 3.4995 no 1_665
H27C H4A 2.5476 no 1_565
H27C H23B 3.0548 no 1_565
H27C H47A 3.2192 no 1_665
H27C H47B 2.9769 no 1_565
H27C H50A 2.9224 no 1_665
H27C H50B 3.3619 no 1_665
H27C H89 2.8383 no 1_565
H28A O10 2.5573 no 1_665
H28A C47 3.2120 no 1_665
H28A C52 3.5481 no 1_665
H28A H27B 3.4920 no 1_655
H28A H47A 2.7207 no 1_665
H28A H47B 2.8743 no 1_665
H28B O2 3.3757 no 1_655
H28B O10 3.4977 no 1_665
H28B C15 2.9933 no 1_655
H28B C21 3.2894 no 1_655
H28B C27 3.4765 no 1_655
H28B C78 3.2864 no 1_655
H28B H27B 3.1024 no 1_655
H28B H47A 3.5135 no 1_665
H28B H47B 2.9394 no 1_665
H28B H65C 3.2435 no 1_655
H28B H78A 3.3978 no 1_655
H30A O3 3.4595 no 1_565
H30A O77 3.0629 no 1_455
H30A C13 3.2300 no 1_565
H30A H13A 2.4087 no 1_565
H30A H13C 3.3238 no 1_565
H30A H39B 3.5097 no 1_455
H30A H56A 3.2388 no 1_455
H30B O3 2.6781 no 1_565
H30B C19 3.3313 no 1_565
H30B H13A 3.1361 no 1_565
H30B H56A 2.8977 no 1_455
H32 Br2 3.4666 no 1_564
H32 C55 3.2150 no 1_564
H32 H35 3.3426 no 1_564
H32 H36 3.5151 no 1_564
H32 H55 2.4428 no 1_564
H33 O4 3.5287 no 1_655
H33 C13 3.1605 no 1_665
H33 C62 3.3210 no 1_665
H33 H13A 2.5872 no 1_665
H33 H13B 2.8701 no 1_665
H33 H58 3.5031 no 1_655
H33 H62A 2.5745 no 1_665
H33 H62C 3.2748 no 1_665
H35 Br1 3.4702 no 1_546
H35 C73 3.3865 no 1_545
H35 H32 3.3426 no 1_546
H35 H73A 3.3988 no 1_545
H35 H73B 2.9821 no 1_545
H35 H73C 3.2263 no 1_545
H36 Br1 3.1277 no 1_446
H36 H32 3.5151 no 1_546
H36 H73A 3.2067 no 1_545
H39A C60 3.5363 no .
H39A H46A 3.0600 no .
H39A H79 3.3548 no .
H39A H88 2.5477 no .
H39A H90 2.9938 no .
H39B O77 2.7134 no .
H39B C46 3.3901 no .
H39B C60 3.3815 no .
H39B H13C 3.2285 no 1_665
H39B H30A 3.5097 no 1_655
H39B H46A 2.4548 no .
H39B H88 2.4629 no .
H40 Br4 3.3990 no 1_656
H40 C26 3.2354 no 1_556
H40 H26 2.5803 no 1_556
H40 H69 3.3333 no 1_656
H41A O75 2.7014 no 1_545
H41A C44 3.2250 no 1_545
H41A H44A 2.7159 no 1_545
H41A H44B 2.8853 no 1_545
H41B O1 3.3425 no 1_655
H41B C6 3.2894 no 1_655
H41B C13 3.4470 no 1_655
H41B C19 3.2237 no 1_655
H41B C20 2.9656 no 1_655
H41B H9 3.4033 no 1_655
H41B H13B 3.3771 no 1_655
H41B H13C 3.3394 no 1_655
H41B H44A 3.5606 no 1_545
H41B H44B 3.0229 no 1_545
H41B H50B 3.5419 no 1_655
H41B H72A 3.2222 no 1_655
H44A O3 3.3844 no 1_565
H44A C6 3.1172 no 1_565
H44A C13 2.9969 no 1_565
H44A C19 3.1842 no 1_565
H44A C20 2.7764 no 1_565
H44A C41 3.5031 no 1_565
H44A H9 3.4976 no 1_565
H44A H13A 2.3699 no 1_565
H44A H41A 2.7159 no 1_565
H44A H41B 3.5606 no 1_565
H44A H62A 2.9411 no 1_565
H44B C13 3.1913 no 1_665
H44B C41 3.4076 no 1_565
H44B H13B 3.0185 no 1_665
H44B H13C 2.5309 no 1_665
H44B H41A 2.8853 no 1_565
H44B H41B 3.0229 no 1_565
H46A C39 3.1820 no .
H46A H14 2.9001 no .
H46A H39A 3.0600 no .
H46A H39B 2.4548 no .
H46A H65A 3.4056 no .
H47A O5 3.2617 no 1_445
H47A C15 2.7581 no 1_445
H47A C21 3.1127 no 1_445
H47A C27 2.9670 no 1_445
H47A C28 3.4881 no 1_445
H47A C78 3.1628 no 1_445
H47A H27A 2.4922 no 1_445
H47A H27C 3.2192 no 1_445
H47A H28A 2.7207 no 1_445
H47A H28B 3.5135 no 1_445
H47A H73B 3.2842 no 1_445
H47B C27 3.2279 no 1_545
H47B C28 3.3591 no 1_445
H47B H27B 2.6463 no 1_545
H47B H27C 2.9769 no 1_545
H47B H28A 2.8743 no 1_445
H47B H28B 2.9394 no 1_445
H47B H56A 3.5468 no 1_445
H49 Br3 2.8909 no 1_554
H50A O5 3.4438 no 1_445
H50A O76 3.0641 no 1_455
H50A C27 3.2888 no 1_445
H50A H23B 3.4298 no 1_455
H50A H27A 2.8436 no 1_445
H50A H27C 2.9224 no 1_445
H50A H89 3.0533 no 1_455
H50B O5 2.6837 no 1_445
H50B C21 3.3815 no 1_445
H50B C29 3.5911 no 1_455
H50B H27C 3.3619 no 1_445
H50B H41B 3.5419 no 1_455
H50B H89 2.7551 no 1_455
H54A C11 3.2939 no .
H54A C72 3.1023 no .
H54A H63 2.8615 no .
H54A H72B 2.9113 no .
H54A H72C 2.7391 no .
H54A H91 2.6608 no .
H54B Br4 2.9325 no 1_556
H54B C43 3.5974 no 1_455
H54B H66B 3.3910 no 1_455
H54B H83 3.2553 no 1_455
H54C Br4 3.4138 no 1_556
H54C C10 3.3153 no .
H54C C63 3.2319 no .
H54C H10 2.7835 no .
H54C H26 3.2846 no 1_556
H54C H63 2.6169 no .
H55 Br1 3.3753 no 1_446
H55 C32 2.8880 no 1_546
H55 C71 3.2618 no 1_546
H55 H32 2.4428 no 1_546
H55 H71 3.1593 no 1_546
H56A O3 2.4926 no 1_665
H56A C30 3.5149 no 1_655
H56A H13C 3.2932 no 1_665
H56A H30A 3.2388 no 1_655
H56A H30B 2.8977 no 1_655
H56A H47B 3.5468 no 1_665
H56A H65C 3.0250 no 1_655
H58 C33 3.3913 no 1_455
H58 C68 3.1777 no .
H58 H33 3.5031 no 1_455
H58 H68A 2.6689 no .
H58 H68C 2.8192 no .
H59 Br2 3.3028 no 1_564
H59 C48 3.5907 no 1_655
H59 C62 3.2453 no 1_665
H59 H62A 2.9974 no 1_665
H59 H62B 3.0300 no 1_665
H59 H62C 3.1598 no 1_665
H61 C27 3.2054 no 1_545
H61 C73 3.3832 no 1_545
H61 H27A 2.4533 no 1_545
H61 H27B 3.1671 no 1_545
H61 H73A 3.1296 no 1_545
H61 H73B 2.7701 no 1_545
H62A O4 3.4286 no 1_545
H62A O75 3.2571 no 1_545
H62A C33 3.3120 no 1_445
H62A C51 3.2652 no 1_545
H62A C59 3.5135 no 1_445
H62A H33 2.5745 no 1_445
H62A H44A 2.9411 no 1_545
H62A H59 2.9974 no 1_445
H62B Br2 3.2278 no 1_454
H62B O75 3.4642 no 1_545
H62B H59 3.0300 no 1_445
H62C Br2 3.1438 no 1_454
H62C O75 3.4111 no 1_445
H62C H33 3.2748 no 1_445
H62C H59 3.1598 no 1_445
H62C H71 3.1742 no 1_445
H62C H74B 3.3578 no 1_455
H63 C54 3.1665 no .
H63 H54A 2.8615 no .
H63 H54C 2.6169 no .
H65A C8 3.5018 no .
H65A C74 3.4837 no 1_455
H65A H46A 3.4056 no .
H65A H68A 3.3461 no .
H65A H74A 2.6952 no 1_455
H65A H79 2.8283 no .
H65B C60 2.8938 no 1_455
H65B C64 3.5472 no 1_455
H65B C74 3.1844 no 1_455
H65B H68A 2.8185 no .
H65B H74A 2.7348 no 1_455
H65B H74B 3.3849 no 1_455
H65B H79 3.5312 no .
H65B H88 2.8165 no 1_455
H65C C38 3.4196 no 1_455
H65C C56 3.2209 no 1_455
H65C H28B 3.2435 no 1_455
H65C H56A 3.0250 no 1_455
H65C H66A 3.4064 no 1_455
H65C H74A 2.9938 no 1_455
H65C H88 3.1897 no 1_455
H66A C72 2.9183 no 1_655
H66A C78 3.3305 no 1_655
H66A H65C 3.4064 no 1_655
H66A H72A 2.9288 no 1_655
H66A H72B 2.6353 no 1_655
H66A H72C 2.6993 no 1_655
H66A H78A 3.0424 no 1_655
H66A H80 3.4804 no 1_655
H66B O10 3.4485 no 1_665
H66B C7 2.7803 no 1_655
H66B C12 3.0916 no 1_655
H66B C15 3.4002 no 1_655
H66B C73 3.4371 no 1_655
H66B C78 2.8034 no 1_655
H66B H27B 3.5262 no 1_655
H66B H54B 3.3910 no 1_655
H66B H72B 3.5108 no 1_655
H66B H72C 3.4320 no 1_655
H66B H73A 3.0822 no 1_655
H66B H78A 2.9882 no 1_655
H66B H80 3.2889 no 1_655
H67A C23 3.0099 no .
H67A C29 3.4420 no .
H67A C72 3.3581 no 1_655
H67A H23A 2.7171 no .
H67A H23B 2.5751 no .
H67A H72A 3.2934 no 1_655
H67A H72C 2.6382 no 1_655
H68A C14 3.4695 no .
H68A C58 3.4894 no .
H68A C65 3.3470 no .
H68A H14 2.7245 no .
H68A H58 2.6689 no .
H68A H65A 3.3461 no .
H68A H65B 2.8185 no .
H68B C64 3.5950 no 1_455
H68B H24 3.4503 no 1_454
H68B H74B 3.3480 no 1_455
H68B H93 3.2489 no 1_455
H68C C58 3.3366 no .
H68C C69 3.2717 no .
H68C H24 2.9896 no 1_454
H68C H58 2.8192 no .
H68C H69 2.6966 no .
H69 C24 3.5383 no 1_454
H69 C26 3.5975 no 1_455
H69 C68 3.5771 no .
H69 H24 2.8169 no 1_454
H69 H40 3.3333 no 1_454
H69 H68C 2.6966 no .
H70 Br3 2.8542 no 1_554
H70 H10 3.3043 no 1_554
H70 H24 3.4265 no 1_554
H71 Br2 3.2421 no 1_564
H71 H55 3.1593 no 1_564
H71 H62C 3.1742 no 1_665
H72A C29 3.3596 no 1_455
H72A C31 3.4897 no 1_455
H72A H41B 3.2222 no 1_455
H72A H66A 2.9288 no 1_455
H72A H67A 3.2934 no 1_455
H72A H74A 3.2686 no 1_455
H72A H89 3.2909 no 1_455
H72B C12 3.3215 no .
H72B C66 3.3990 no 1_455
H72B H54A 2.9113 no .
H72B H66A 2.6353 no 1_455
H72B H66B 3.5108 no 1_455
H72B H80 2.6550 no .
H72B H82 3.3890 no .
H72C C43 3.5267 no 1_455
H72C C66 3.1611 no 1_455
H72C C67 2.8291 no 1_455
H72C H54A 2.7391 no .
H72C H66A 2.6993 no 1_455
H72C H66B 3.4320 no 1_455
H72C H67A 2.6382 no 1_455
H73A O10 3.1419 no 1_565
H73A H35 3.3988 no 1_565
H73A H36 3.2067 no 1_565
H73A H61 3.1296 no 1_565
H73A H66B 3.0822 no 1_455
H73B O10 3.1354 no 1_665
H73B C35 3.5456 no 1_565
H73B C52 3.2451 no 1_665
H73B C61 3.4470 no 1_565
H73B H35 2.9821 no 1_565
H73B H47A 3.2842 no 1_665
H73B H61 2.7701 no 1_565
H73C Br1 3.2786 no 1_556
H73C H35 3.2263 no 1_565
H74A C6 3.3659 no 1_655
H74A C65 2.9746 no 1_655
H74A H9 3.1107 no 1_655
H74A H65A 2.6952 no 1_655
H74A H65B 2.7348 no 1_655
H74A H65C 2.9938 no 1_655
H74A H72A 3.2686 no 1_655
H74A H79 3.4420 no 1_655
H74B O75 3.5349 no 1_545
H74B C5 2.8618 no 1_655
H74B C6 2.8327 no 1_655
H74B C8 3.1023 no 1_655
H74B C20 3.4032 no 1_655
H74B H9 2.9568 no 1_655
H74B H13B 3.5535 no 1_655
H74B H62C 3.3578 no 1_655
H74B H65B 3.3849 no 1_655
H74B H68B 3.3480 no 1_655
H74B H79 3.1755 no 1_655
H78A C66 3.4206 no 1_455
H78A H28B 3.3978 no 1_455
H78A H66A 3.0424 no 1_455
H78A H66B 2.9882 no 1_455
H79 C65 3.5844 no .
H79 H39A 3.3548 no .
H79 H65A 2.8283 no .
H79 H65B 3.5312 no .
H79 H74A 3.4420 no 1_455
H79 H74B 3.1755 no 1_455
H80 C72 3.5389 no .
H80 H23A 3.2013 no .
H80 H66A 3.4804 no 1_455
H80 H66B 3.2889 no 1_455
H80 H72B 2.6550 no .
H82 C23 3.2604 no .
H82 H23A 3.1582 no .
H82 H23B 2.5086 no .
H82 H72B 3.3890 no .
H82 H91 3.0502 no .
H83 O10 3.4743 no 1_665
H83 H54B 3.2553 no 1_655
H86 H23A 3.0943 no .
H86 H88 3.5244 no .
H86 H90 3.0555 no .
H88 C39 2.8586 no .
H88 C56 3.3082 no .
H88 C65 3.4181 no 1_655
H88 H39A 2.5477 no .
H88 H39B 2.4629 no .
H88 H65B 2.8165 no 1_655
H88 H65C 3.1897 no 1_655
H88 H86 3.5244 no .
H89 O5 2.3582 no 1_545
H89 C21 3.4832 no 1_545
H89 C50 3.3612 no 1_655
H89 H27C 2.8383 no 1_545
H89 H50A 3.0533 no 1_655
H89 H50B 2.7551 no 1_655
H89 H72A 3.2909 no 1_655
H90 H39A 2.9938 no .
H90 H86 3.0555 no .
H91 O76 3.5430 no .
H91 C54 3.5977 no .
H91 H54A 2.6608 no .
H91 H82 3.0502 no .
H93 Br3 3.5195 no 1_554
H93 O75 3.5164 no 1_545
H93 H68B 3.2489 no 1_655

loop_
_geom_torsion_atom_site_label_1
_geom_torsion_atom_site_label_2
_geom_torsion_atom_site_label_3
_geom_torsion_atom_site_label_4
_geom_torsion
_geom_torsion_publ_flag
C4 O1 C19 O3 15.6(9) no
C4 O1 C19 C20 -162.5(5) no
C19 O1 C4 C11 -110.5(6) no
C19 O1 C4 C23 126.3(5) no
C2 O2 C21 O5 16.9(9) no
C2 O2 C21 C15 -162.5(5) no
C21 O2 C2 C14 -112.5(5) no
C21 O2 C2 C39 124.4(5) no
C44 O4 C51 O75 -0.9(11) no
C44 O4 C51 C48 179.6(5) no
C51 O4 C44 C30 179.5(6) no
C47 O6 C52 O10 2.1(10) no
C47 O6 C52 C57 -178.5(5) no
C52 O6 C47 C50 175.7(5) no
C42 O7 C46 C49 142.6(6) no
C42 O7 C46 C64 -94.3(7) no
C46 O7 C42 O77 -0.9(11) no
C46 O7 C42 C34 179.8(6) no
C37 O8 C53 O76 0.1(11) no
C37 O8 C53 C25 -179.4(5) no
C53 O8 C37 C17 139.1(6) no
C53 O8 C37 C43 -98.1(6) no
O2 C2 C14 C30 74.7(6) no
O2 C2 C14 C65 -49.2(7) no
O2 C2 C39 C56 -59.1(6) no
C14 C2 C39 C56 -179.7(5) no
C39 C2 C14 C30 -166.6(5) no
C39 C2 C14 C65 69.4(7) no
O1 C4 C11 C50 73.3(6) no
O1 C4 C11 C72 -50.9(6) no
O1 C4 C23 C29 -58.7(7) no
C11 C4 C23 C29 -179.1(5) no
C23 C4 C11 C50 -168.3(5) no
C23 C4 C11 C72 67.5(7) no
C6 C5 C8 C49 174.4(7) no
C8 C5 C6 C20 174.8(7) no
C62 C5 C6 C20 -9.7(12) no
C62 C5 C8 C49 -1.0(13) no
C5 C6 C20 C13 -6.7(13) no
C5 C6 C20 C19 168.7(7) no
C73 C7 C12 C17 -4.9(11) no
C12 C7 C78 C15 179.0(6) no
C78 C7 C12 C17 175.2(6) no
C73 C7 C78 C15 -1.0(10) no
C5 C8 C49 C46 -135.8(8) no
C5 C8 C49 C68 101.3(9) no
C22 C10 C63 C57 -1.3(13) no
C63 C10 C22 Br3 -179.4(7) no
C63 C10 C22 C55 0.9(13) no
C4 C11 C50 C47 72.2(7) no
C72 C11 C50 C47 -162.0(5) no
C7 C12 C17 C37 -138.6(7) no
C7 C12 C17 C54 101.0(8) no
C2 C14 C30 C44 73.3(6) no
C65 C14 C30 C44 -161.2(5) no
C27 C15 C21 O2 -164.0(5) no
C27 C15 C21 O5 16.6(8) no
C21 C15 C78 C7 169.5(5) no
C78 C15 C21 O2 20.0(7) no
C78 C15 C21 O5 -159.4(6) no
C27 C15 C78 C7 -5.8(11) no
Br2 C16 C24 C40 -177.9(5) no
Br2 C16 C35 C61 178.2(5) no
C24 C16 C35 C61 -1.9(12) no
C35 C16 C24 C40 2.2(12) no
C12 C17 C37 O8 176.9(4) no
C12 C17 C37 C43 54.6(6) no
C54 C17 C37 O8 -62.9(6) no
C54 C17 C37 C43 174.8(5) no
Br1 C18 C26 C70 -178.0(5) no
Br1 C18 C59 C33 178.0(5) no
C26 C18 C59 C33 -1.0(12) no
C59 C18 C26 C70 1.0(12) no
O1 C19 C20 C6 18.9(8) no
O1 C19 C20 C13 -165.1(5) no
O3 C19 C20 C6 -159.2(6) no
O3 C19 C20 C13 16.8(9) no
Br3 C22 C55 C36 -178.8(5) no
C10 C22 C55 C36 0.9(12) no
C4 C23 C29 C31 106.5(6) no
C16 C24 C40 C25 -0.7(12) no
C40 C25 C53 O8 -9.3(11) no
C40 C25 C53 O76 171.3(7) no
C53 C25 C40 C24 177.7(7) no
C40 C25 C61 C35 1.1(12) no
C61 C25 C40 C24 -0.9(11) no
C53 C25 C61 C35 -177.5(7) no
C61 C25 C53 O8 169.4(7) no
C61 C25 C53 O76 -10.1(12) no
C18 C26 C70 C34 0.6(12) no
C38 C28 C66 C67 -61.0(9) no
C66 C28 C38 C56 -145.3(7) no
C23 C29 C31 C41 -173.2(5) no
C14 C30 C44 O4 67.6(6) no
C29 C31 C41 C74 -144.5(6) no
C45 C32 C71 C48 -1.6(14) no
C71 C32 C45 Br4 178.8(7) no
C71 C32 C45 C69 1.4(14) no
C34 C33 C59 C18 -0.7(12) no
C59 C33 C34 C42 -177.8(7) no
C59 C33 C34 C70 2.3(11) no
C33 C34 C42 O7 173.9(7) no
C33 C34 C42 O77 -5.3(12) no
C33 C34 C70 C26 -2.3(12) no
C42 C34 C70 C26 177.9(7) no
C70 C34 C42 O7 -6.2(11) no
C70 C34 C42 O77 174.5(8) no
C16 C35 C61 C25 0.2(13) no
C55 C36 C57 C52 -178.0(7) no
C55 C36 C57 C63 2.0(12) no
C57 C36 C55 C22 -2.4(12) no
O8 C37 C43 C67 129.7(7) no
C17 C37 C43 C67 -110.8(8) no
C28 C38 C56 C39 -172.5(6) no
C2 C39 C56 C38 107.8(7) no
C31 C41 C74 C60 -59.4(8) no
C37 C43 C67 C66 168.7(7) no
Br4 C45 C69 C58 -178.3(6) no
C32 C45 C69 C58 -0.8(14) no
O7 C46 C49 C8 177.6(5) no
O7 C46 C49 C68 -60.1(7) no
O7 C46 C64 C60 129.1(6) no
C49 C46 C64 C60 -111.9(7) no
C64 C46 C49 C8 56.5(8) no
C64 C46 C49 C68 178.7(6) no
O6 C47 C50 C11 66.3(7) no
C51 C48 C58 C69 -179.3(7) no
C58 C48 C51 O4 -1.7(11) no
C58 C48 C51 O75 178.9(7) no
C51 C48 C71 C32 179.9(7) no
C71 C48 C51 O4 179.6(7) no
C71 C48 C51 O75 0.2(12) no
C58 C48 C71 C32 1.2(12) no
C71 C48 C58 C69 -0.6(12) no
O6 C52 C57 C36 177.2(6) no
O6 C52 C57 C63 -2.9(9) no
O10 C52 C57 C36 -3.4(11) no
O10 C52 C57 C63 176.6(7) no
C36 C57 C63 C10 -0.1(11) no
C52 C57 C63 C10 179.9(6) no
C48 C58 C69 C45 0.4(13) no
C64 C60 C74 C41 -95.0(9) no
C74 C60 C64 C46 167.4(6) no
C28 C66 C67 C43 -94.9(9) no
